data_7109402
loop_
_publ_author_name
'Jiang, Qibai'
'Wang, Zhaojin'
'Li, Yizhi'
'Yan, Hong'

_publ_section_title
;
 Heterolytic H2 splitting across a Ru--S bond leading to the replacement of
 S by O in the carborane-dithiolato ligand of a 15-electron Ru(III) complex
;
_journal_coden_ASTM CHCOFS
_journal_issue 52
_journal_name_full
;
 Chemical Communications (Cambridge, United Kingdom)
;
_journal_page_first 5880
_journal_page_last 5882
_journal_paper_doi 10.1039/c3cc42554a
_journal_volume 49
_journal_year 2013
_chemical_formula_sum 'C96 H190 B120 O5 P4 Ru4 S12'
_chemical_formula_weight 3634.56
_space_group_IT_number 14
_symmetry_cell_setting monoclinic
_symmetry_space_group_name_Hall '-P 2ybc'
_symmetry_space_group_name_H-M 'P 1 21/c 1'
_atom_sites_solution_hydrogens geom
_atom_sites_solution_primary direct
_atom_sites_solution_secondary difmap
_audit_creation_method SHELXL-97
_cell_angle_alpha 90.00
_cell_angle_beta 115.859(4)
_cell_angle_gamma 90.00
_cell_formula_units_Z 1
_cell_length_a 11.9674(11)
_cell_length_b 20.4772(19)
_cell_length_c 21.3800(16)
_cell_measurement_reflns_used 4882
_cell_measurement_temperature 291(2)
_cell_measurement_theta_max 22.11
_cell_measurement_theta_min 2.34
_cell_volume 4714.7(7)
_computing_structure_refinement 'SHELXL-97 (Sheldrick, 1997)'
_computing_structure_solution 'SHELXS-97 (Sheldrick, 1990)'
_diffrn_ambient_temperature 291(2)
_diffrn_measured_fraction_theta_full 0.996
_diffrn_measured_fraction_theta_max 0.996
_diffrn_radiation_monochromator graphite
_diffrn_radiation_source 'fine-focus sealed tube'
_diffrn_radiation_type MoK\a
_diffrn_radiation_wavelength 0.71073
_diffrn_reflns_av_R_equivalents 0.0469
_diffrn_reflns_av_sigmaI/netI 0.0854
_diffrn_reflns_limit_h_max 14
_diffrn_reflns_limit_h_min -14
_diffrn_reflns_limit_k_max 25
_diffrn_reflns_limit_k_min -20
_diffrn_reflns_limit_l_max 20
_diffrn_reflns_limit_l_min -26
_diffrn_reflns_number 24871
_diffrn_reflns_theta_full 26.00
_diffrn_reflns_theta_max 26.00
_diffrn_reflns_theta_min 1.89
_exptl_absorpt_coefficient_mu 0.525
_exptl_absorpt_correction_T_max 0.8932
_exptl_absorpt_correction_T_min 0.8669
_exptl_absorpt_correction_type multi-scan
_exptl_absorpt_process_details sadabs;bruker,2000
_exptl_crystal_density_diffrn 1.280
_exptl_crystal_density_method 'not measured'
_exptl_crystal_F_000 1834
_exptl_crystal_size_max 0.28
_exptl_crystal_size_mid 0.24
_exptl_crystal_size_min 0.22
_refine_diff_density_max 0.601
_refine_diff_density_min -0.412
_refine_diff_density_rms 0.061
_refine_ls_extinction_method none
_refine_ls_goodness_of_fit_ref 1.007
_refine_ls_hydrogen_treatment constr
_refine_ls_matrix_type full
_refine_ls_number_parameters 547
_refine_ls_number_reflns 9225
_refine_ls_number_restraints 544
_refine_ls_restrained_S_all 1.002
_refine_ls_R_factor_all 0.0942
_refine_ls_R_factor_gt 0.0558
_refine_ls_shift/su_max 0.002
_refine_ls_shift/su_mean 0.000
_refine_ls_structure_factor_coef Fsqd
_refine_ls_weighting_details 'calc w=1/[\s^2^(Fo^2^)+(0.0536P)^2^+0.0000P] where P=(Fo^2^+2Fc^2^)/3'
_refine_ls_weighting_scheme calc
_refine_ls_wR_factor_gt 0.1132
_refine_ls_wR_factor_ref 0.1204
_reflns_number_gt 5796
_reflns_number_total 9225
_reflns_threshold_expression >2sigma(I)
_cod_data_source_file c3cc42554a_1.cif
_cod_data_source_block 2100107b
_cod_original_sg_symbol_H-M P2(1)/c
_cod_database_code 7109402

loop_
_symmetry_equiv_pos_as_xyz
'x, y, z'
'-x, y+1/2, -z+1/2'
'-x, -y, -z'
'x, -y-1/2, z-1/2'

loop_
_atom_site_label
_atom_site_type_symbol
_atom_site_fract_x
_atom_site_fract_y
_atom_site_fract_z
_atom_site_U_iso_or_equiv
_atom_site_adp_type
_atom_site_occupancy
_atom_site_symmetry_multiplicity
_atom_site_calc_flag
_atom_site_refinement_flags
O1W O 1.0000 1.0000 0.5000 0.0495(17) Uani 0.50 2 d SP
H1X H 0.9716 0.9739 0.4657 0.059 Uiso 0.25 1 d PR
H1Y H 1.0018 0.9810 0.5358 0.059 Uiso 0.25 1 d PR
Ru1 Ru 0.76930(3) 0.800780(15) 0.191694(17) 0.05137(11) Uani 1 1 d U
S2 S 0.60780(9) 0.82289(5) 0.09235(5) 0.0550(2) Uani 1 1 d U
S3 S 0.96190(9) 0.82159(5) 0.21311(5) 0.0558(2) Uani 1 1 d U
S4 S 0.73592(9) 0.77836(5) 0.28198(5) 0.0543(2) Uani 1 1 d U
P1 P 0.76585(9) 0.91150(5) 0.22432(5) 0.0476(2) Uani 1 1 d U
O1 O 0.7670(2) 0.69799(12) 0.14876(14) 0.0554(6) Uani 1 1 d U
C1 C 0.6585(4) 0.68627(18) 0.08708(19) 0.0527(6) Uani 1 1 d U
C2 C 0.5615(3) 0.74642(18) 0.04897(18) 0.0496(6) Uani 1 1 d U
C3 C 1.0572(3) 0.76441(19) 0.1932(2) 0.0543(6) Uani 1 1 d U
C4 C 1.0139(4) 0.7163(2) 0.1276(2) 0.0586(7) Uani 1 1 d U
H4A H 0.9152 0.7101 0.0916 0.070 Uiso 1 1 d R
C5 C 0.7807(4) 0.69882(19) 0.3226(2) 0.0530(6) Uani 1 1 d U
C6 C 0.8332(4) 0.63942(19) 0.2926(2) 0.0550(6) Uani 1 1 d U
H6A H 0.8394 0.6449 0.2430 0.066 Uiso 1 1 d R
C7 C 0.7244(3) 0.96715(17) 0.15053(18) 0.0472(6) Uani 1 1 d U
C8 C 0.7790(4) 0.96154(19) 0.10571(18) 0.0550(8) Uani 1 1 d U
H8A H 0.8362 0.9283 0.1127 0.066 Uiso 1 1 calc R
C9 C 0.7508(3) 1.00395(19) 0.0510(2) 0.0543(8) Uani 1 1 d U
H9A H 0.7913 1.0009 0.0225 0.065 Uiso 1 1 calc R
C10 C 0.6628(4) 1.0502(2) 0.0392(2) 0.0600(9) Uani 1 1 d U
H10A H 0.6429 1.0790 0.0022 0.072 Uiso 1 1 calc R
C11 C 0.6028(4) 1.0554(2) 0.0806(2) 0.0597(10) Uani 1 1 d U
H11A H 0.5409 1.0865 0.0711 0.072 Uiso 1 1 calc R
C12 C 0.6349(4) 1.0140(2) 0.1368(2) 0.0593(9) Uani 1 1 d U
H12A H 0.5954 1.0179 0.1656 0.071 Uiso 1 1 calc R
C13 C 0.5375(3) 0.90314(19) 0.22923(19) 0.0539(9) Uani 1 1 d U
H13A H 0.5168 0.8735 0.1929 0.065 Uiso 1 1 calc R
C14 C 0.4501(4) 0.9193(2) 0.2524(2) 0.0571(9) Uani 1 1 d U
H14A H 0.3709 0.9012 0.2315 0.068 Uiso 1 1 calc R
C15 C 0.4811(3) 0.96211(19) 0.30635(19) 0.0522(8) Uani 1 1 d U
H15A H 0.4228 0.9731 0.3224 0.063 Uiso 1 1 calc R
C16 C 0.5972(4) 0.9889(2) 0.3369(2) 0.0576(9) Uani 1 1 d U
H16A H 0.6175 1.0178 0.3738 0.069 Uiso 1 1 calc R
C17 C 0.6845(4) 0.9735(2) 0.3135(2) 0.0582(9) Uani 1 1 d U
H17A H 0.7632 0.9922 0.3342 0.070 Uiso 1 1 calc R
C18 C 0.6544(3) 0.92994(18) 0.25871(18) 0.0498(7) Uani 1 1 d U
C19 C 0.9829(4) 0.9859(2) 0.2801(2) 0.0573(10) Uani 1 1 d U
H19A H 0.9519 1.0073 0.2375 0.069 Uiso 1 1 calc R
C20 C 1.0989(4) 1.0029(2) 0.3323(2) 0.0587(9) Uani 1 1 d U
H20A H 1.1460 1.0349 0.3241 0.070 Uiso 1 1 calc R
C21 C 1.1432(4) 0.9730(2) 0.3949(2) 0.0623(10) Uani 1 1 d U
H21A H 1.2203 0.9848 0.4298 0.075 Uiso 1 1 calc R
C22 C 1.0743(4) 0.9251(2) 0.4070(2) 0.0668(12) Uani 1 1 d U
H22A H 1.1045 0.9052 0.4504 0.080 Uiso 1 1 calc R
C23 C 0.9608(4) 0.9065(2) 0.3553(2) 0.0596(10) Uani 1 1 d U
H23A H 0.9157 0.8732 0.3632 0.072 Uiso 1 1 calc R
C24 C 0.9146(3) 0.93778(17) 0.29144(18) 0.0455(7) Uani 1 1 d U
B3 B 0.6497(4) 0.7202(2) 0.0104(2) 0.0522(6) Uani 1 1 d U
H3 H 0.7238 0.7488 0.0060 0.063 Uiso 1 1 d R
B4 B 0.6656(4) 0.6370(2) 0.0268(2) 0.0564(7) Uani 1 1 d U
H4 H 0.7507 0.6109 0.0338 0.068 Uiso 1 1 d R
B5 B 0.5768(4) 0.6158(2) 0.0739(2) 0.0556(7) Uani 1 1 d U
H5 H 0.6018 0.5752 0.1112 0.067 Uiso 1 1 d R
B6 B 0.5148(4) 0.6867(2) 0.0891(2) 0.0521(6) Uani 1 1 d U
H6 H 0.5023 0.6937 0.1366 0.063 Uiso 1 1 d R
B7 B 0.4088(4) 0.7213(2) 0.0092(2) 0.0539(7) Uani 1 1 d U
H7 H 0.3275 0.7499 0.0041 0.065 Uiso 1 1 d R
B8 B 0.4957(4) 0.7408(2) -0.0389(2) 0.0522(7) Uani 1 1 d U
H8 H 0.4688 0.7828 -0.0746 0.063 Uiso 1 1 d R
B9 B 0.5561(4) 0.6687(2) -0.0559(2) 0.0556(7) Uani 1 1 d U
H9 H 0.5659 0.6621 -0.1044 0.067 Uiso 1 1 d R
B10 B 0.5184(5) 0.6032(2) -0.0141(2) 0.0590(8) Uani 1 1 d U
H10 H 0.5094 0.5531 -0.0344 0.071 Uiso 1 1 d R
B11 B 0.4215(4) 0.6354(2) 0.0233(2) 0.0546(7) Uani 1 1 d U
H11 H 0.3449 0.6076 0.0258 0.066 Uiso 1 1 d R
B12 B 0.4103(4) 0.6659(2) -0.0565(2) 0.0584(8) Uani 1 1 d U
H12 H 0.3268 0.6572 -0.1053 0.070 Uiso 1 1 d R
B13 B 0.6879(4) 0.6322(2) 0.2883(2) 0.0562(7) Uani 1 1 d U
H13 H 0.6006 0.6316 0.2403 0.067 Uiso 1 1 d R
B14 B 0.7022(4) 0.6714(2) 0.3661(2) 0.0567(7) Uani 1 1 d U
H14 H 0.6226 0.6961 0.3686 0.068 Uiso 1 1 d R
B15 B 0.8531(4) 0.7006(2) 0.4105(2) 0.0561(7) Uani 1 1 d U
H15 H 0.8701 0.7450 0.4423 0.067 Uiso 1 1 d R
B16 B 0.9381(4) 0.6845(2) 0.3623(3) 0.0575(7) Uani 1 1 d U
H16 H 1.0098 0.7181 0.3624 0.069 Uiso 1 1 d R
B17 B 0.9450(5) 0.5975(2) 0.3563(2) 0.0579(7) Uani 1 1 d U
H17 H 1.0222 0.5736 0.3504 0.069 Uiso 1 1 d R
B18 B 0.7947(4) 0.5651(2) 0.3136(2) 0.0594(8) Uani 1 1 d U
H18 H 0.7756 0.5206 0.2817 0.071 Uiso 1 1 d R
B19 B 0.7136(4) 0.5834(2) 0.3619(2) 0.0572(8) Uani 1 1 d U
H19 H 0.6415 0.5504 0.3622 0.069 Uiso 1 1 d R
B20 B 0.8171(4) 0.6283(2) 0.4381(2) 0.0569(7) Uani 1 1 d U
H20 H 0.8105 0.6248 0.4877 0.068 Uiso 1 1 d R
B21 B 0.9618(4) 0.6364(2) 0.4336(2) 0.0584(8) Uani 1 1 d U
H21 H 1.0516 0.6374 0.4800 0.070 Uiso 1 1 d R
B22 B 0.8742(4) 0.5631(2) 0.4043(2) 0.0595(8) Uani 1 1 d U
H22 H 0.9073 0.5171 0.4330 0.071 Uiso 1 1 d R
B23 B 1.0629(5) 0.6842(2) 0.2046(3) 0.0601(7) Uani 1 1 d U
H23 H 1.0004 0.6590 0.2220 0.072 Uiso 1 1 d R
B24 B 1.1718(4) 0.7272(3) 0.2613(2) 0.0592(7) Uani 1 1 d U
H24 H 1.1825 0.7312 0.3149 0.071 Uiso 1 1 d R
B25 B 1.2002(4) 0.7888(2) 0.2217(3) 0.0595(7) Uani 1 1 d U
H25 H 1.2337 0.8344 0.2511 0.071 Uiso 1 1 d R
B26 B 1.1006(5) 0.7885(2) 0.1323(3) 0.0591(7) Uani 1 1 d U
H26 H 1.0659 0.8325 0.1000 0.071 Uiso 1 1 d R
B27 B 1.1307(4) 0.7188(2) 0.0967(2) 0.0548(7) Uani 1 1 d U
H27 H 1.1132 0.7192 0.0417 0.066 Uiso 1 1 d R
B28 B 1.1054(5) 0.6508(2) 0.1446(3) 0.0607(8) Uani 1 1 d U
H28 H 1.0718 0.6027 0.1209 0.073 Uiso 1 1 d R
B29 B 1.2096(5) 0.6577(2) 0.2264(2) 0.0604(8) Uani 1 1 d U
H29 H 1.2498 0.6137 0.2577 0.073 Uiso 1 1 d R
B30 B 1.2925(4) 0.7212(3) 0.2372(2) 0.0613(8) Uani 1 1 d U
H30 H 1.3890 0.7197 0.2776 0.074 Uiso 1 1 d R
B31 B 1.2568(4) 0.7593(2) 0.1629(3) 0.0589(7) Uani 1 1 d U
H31 H 1.3290 0.7853 0.1540 0.071 Uiso 1 1 d R
B32 B 1.2483(4) 0.6777(2) 0.1587(2) 0.0530(7) Uani 1 1 d U
H32 H 1.3094 0.6494 0.1425 0.064 Uiso 1 1 d R

loop_
_atom_site_aniso_label
_atom_site_aniso_U_11
_atom_site_aniso_U_22
_atom_site_aniso_U_33
_atom_site_aniso_U_23
_atom_site_aniso_U_13
_atom_site_aniso_U_12
O1W 0.052(4) 0.049(4) 0.062(5) 0.008(3) 0.038(4) 0.008(3)
Ru1 0.05127(19) 0.03760(16) 0.05483(19) -0.00444(12) 0.01348(14) -0.00332(13)
S2 0.0510(5) 0.0449(5) 0.0563(6) -0.0073(4) 0.0114(4) -0.0020(4)
S3 0.0501(5) 0.0482(5) 0.0583(6) -0.0082(4) 0.0135(4) -0.0024(4)
S4 0.0552(5) 0.0427(5) 0.0558(5) -0.0019(4) 0.0156(4) -0.0040(4)
P1 0.0481(5) 0.0364(4) 0.0489(5) -0.0052(3) 0.0125(4) -0.0038(4)
O1 0.0547(12) 0.0392(9) 0.0569(12) -0.0010(8) 0.0101(10) -0.0013(9)
C1 0.0511(11) 0.0462(12) 0.0480(11) 0.0024(9) 0.0099(10) -0.0001(9)
C2 0.0491(13) 0.0434(11) 0.0460(12) -0.0014(9) 0.0110(9) -0.0046(9)
C3 0.0487(11) 0.0507(13) 0.0529(15) -0.0005(11) 0.0123(11) 0.0033(11)
C4 0.0481(13) 0.0581(18) 0.0563(15) -0.0089(11) 0.0106(12) -0.0030(10)
C5 0.0523(14) 0.0467(11) 0.0516(13) -0.0017(10) 0.0148(11) -0.0021(9)
C6 0.0550(17) 0.0484(14) 0.0545(13) -0.0007(10) 0.0173(12) 0.0004(12)
C7 0.0470(18) 0.0315(13) 0.0525(15) -0.0044(12) 0.0119(12) -0.0069(12)
C8 0.058(2) 0.049(2) 0.047(2) 0.0000(13) 0.0135(16) 0.0071(16)
C9 0.0458(19) 0.053(2) 0.055(2) 0.0036(15) 0.0133(16) -0.0050(14)
C10 0.061(2) 0.061(2) 0.048(2) 0.0093(16) 0.0141(17) 0.0122(17)
C11 0.055(2) 0.058(2) 0.059(2) 0.0149(16) 0.0173(18) 0.0125(17)
C12 0.061(2) 0.060(2) 0.049(2) 0.0088(15) 0.0166(17) 0.0150(17)
C13 0.0552(17) 0.047(2) 0.055(2) -0.0139(15) 0.0197(16) -0.0107(16)
C14 0.0499(18) 0.058(2) 0.054(2) -0.0054(15) 0.0143(16) -0.0054(17)
C15 0.0498(16) 0.050(2) 0.049(2) 0.0040(14) 0.0140(16) 0.0164(15)
C16 0.0554(19) 0.058(2) 0.051(2) -0.0135(16) 0.0157(16) 0.0034(16)
C17 0.0558(19) 0.057(2) 0.057(2) -0.0182(16) 0.0198(17) -0.0108(17)
C18 0.0518(14) 0.0387(18) 0.0507(19) -0.0049(12) 0.0148(14) 0.0000(13)
C19 0.0527(19) 0.059(2) 0.0485(19) -0.0015(15) 0.0110(14) -0.0144(15)
C20 0.0525(19) 0.053(2) 0.058(2) -0.0041(15) 0.0124(16) -0.0119(16)
C21 0.047(2) 0.058(2) 0.058(2) -0.0004(17) 0.0002(16) -0.0106(16)
C22 0.062(2) 0.060(3) 0.055(2) 0.0068(17) 0.0036(15) -0.0161(18)
C23 0.0522(19) 0.058(2) 0.0534(18) 0.0047(16) 0.0088(13) -0.0112(16)
C24 0.0491(14) 0.0359(16) 0.0467(15) -0.0070(11) 0.0165(11) -0.0034(12)
B3 0.0490(13) 0.0487(14) 0.0511(15) -0.0017(11) 0.0145(11) -0.0053(12)
B4 0.0574(14) 0.0513(15) 0.0538(17) 0.0041(12) 0.0181(12) 0.0046(13)
B5 0.0599(17) 0.0479(12) 0.0490(14) 0.0043(12) 0.0146(12) -0.0040(10)
B6 0.0530(15) 0.0520(16) 0.0418(12) -0.0006(11) 0.0117(12) -0.0079(13)
B7 0.0477(12) 0.0521(15) 0.0520(19) 0.0057(13) 0.0125(11) -0.0063(11)
B8 0.0499(17) 0.0516(13) 0.0447(11) 0.0039(11) 0.0110(11) -0.0048(12)
B9 0.060(2) 0.0513(19) 0.0468(12) -0.0043(11) 0.0152(13) -0.0101(14)
B10 0.069(2) 0.0500(13) 0.0532(17) -0.0065(12) 0.0219(15) -0.0115(12)
B11 0.0560(13) 0.0500(15) 0.0479(18) -0.0021(13) 0.0134(13) -0.0111(13)
B12 0.0539(13) 0.064(2) 0.0412(12) -0.0018(11) 0.0053(13) -0.0157(12)
B13 0.0530(13) 0.0501(15) 0.0545(13) 0.0058(11) 0.0134(13) -0.0084(11)
B14 0.0512(13) 0.0535(16) 0.059(2) 0.0087(13) 0.0179(13) 0.0057(13)
B15 0.0545(19) 0.0519(14) 0.0519(13) -0.0023(11) 0.0139(13) 0.0037(11)
B16 0.0509(13) 0.0539(15) 0.060(2) -0.0036(12) 0.0170(13) -0.0023(11)
B17 0.0568(14) 0.0544(17) 0.055(2) -0.0003(14) 0.0179(14) 0.0054(13)
B18 0.064(2) 0.0499(12) 0.0585(17) -0.0018(14) 0.0213(15) -0.0037(12)
B19 0.0562(14) 0.0524(15) 0.055(2) 0.0071(13) 0.0164(14) -0.0007(14)
B20 0.0537(19) 0.056(2) 0.0529(13) 0.0047(11) 0.0158(12) 0.0071(15)
B21 0.0514(13) 0.060(2) 0.0545(13) -0.0011(12) 0.0145(13) 0.0076(12)
B22 0.0595(19) 0.0535(14) 0.0591(17) 0.0063(13) 0.0200(14) 0.0089(13)
B23 0.0565(16) 0.0506(13) 0.069(2) 0.0033(14) 0.0236(16) 0.0007(12)
B24 0.0552(19) 0.062(2) 0.0508(14) 0.0008(11) 0.0139(11) 0.0138(14)
B25 0.0526(14) 0.0524(14) 0.0646(18) -0.0156(14) 0.0172(14) -0.0058(12)
B26 0.0633(19) 0.0479(13) 0.0621(17) 0.0063(14) 0.0238(14) 0.0096(13)
B27 0.0492(19) 0.052(2) 0.0496(13) -0.0001(10) 0.0092(10) 0.0076(14)
B28 0.0603(19) 0.0469(13) 0.0671(19) -0.0091(13) 0.0205(15) -0.0077(12)
B29 0.0658(19) 0.0562(14) 0.0573(17) 0.0069(14) 0.0250(14) 0.0158(13)
B30 0.0460(13) 0.070(2) 0.0537(14) -0.0135(13) 0.0083(13) 0.0069(11)
B31 0.0540(14) 0.0510(17) 0.066(2) -0.0118(14) 0.0214(14) -0.0077(14)
B32 0.0529(15) 0.0493(16) 0.0472(17) 0.0011(13) 0.0128(14) 0.0070(13)

loop_
_atom_type_symbol
_atom_type_description
_atom_type_scat_dispersion_real
_atom_type_scat_dispersion_imag
_atom_type_scat_source
C C 0.0033 0.0016 'International Tables Vol C Tables 4.2.6.8 and 6.1.1.4'
H H 0.0000 0.0000 'International Tables Vol C Tables 4.2.6.8 and 6.1.1.4'
B B 0.0013 0.0007 'International Tables Vol C Tables 4.2.6.8 and 6.1.1.4'
O O 0.0106 0.0060 'International Tables Vol C Tables 4.2.6.8 and 6.1.1.4'
P P 0.1023 0.0942 'International Tables Vol C Tables 4.2.6.8 and 6.1.1.4'
Ru Ru -1.2594 0.8363 'International Tables Vol C Tables 4.2.6.8 and 6.1.1.4'
S S 0.1246 0.1234 'International Tables Vol C Tables 4.2.6.8 and 6.1.1.4'

loop_
_geom_angle_atom_site_label_1
_geom_angle_atom_site_label_2
_geom_angle_atom_site_label_3
_geom_angle
H1X O1W H1Y 109.5
S4 Ru1 S3 116.00(4)
S4 Ru1 S2 118.21(4)
S3 Ru1 S2 124.20(4)
S4 Ru1 O1 100.72(8)
S3 Ru1 O1 95.18(7)
S2 Ru1 O1 87.16(7)
S4 Ru1 P1 84.71(4)
S3 Ru1 P1 84.51(4)
S2 Ru1 P1 88.09(4)
O1 Ru1 P1 174.03(7)
C2 S2 Ru1 105.29(12)
C3 S3 Ru1 122.63(14)
C5 S4 Ru1 118.82(14)
C24 P1 C18 104.93(17)
C24 P1 C7 107.51(16)
C18 P1 C7 104.36(18)
C24 P1 Ru1 112.24(12)
C18 P1 Ru1 115.19(12)
C7 P1 Ru1 111.94(12)
C1 O1 Ru1 112.1(2)
O1 C1 C2 119.9(3)
O1 C1 B4 119.3(3)
C2 C1 B4 109.4(3)
O1 C1 B5 121.9(3)
C2 C1 B5 108.9(3)
B4 C1 B5 65.0(3)
O1 C1 B6 119.6(3)
C2 C1 B6 61.1(2)
B4 C1 B6 114.0(3)
B5 C1 B6 60.2(3)
O1 C1 B3 117.7(3)
C2 C1 B3 59.7(2)
B4 C1 B3 61.0(3)
B5 C1 B3 112.9(3)
B6 C1 B3 111.5(3)
C1 C2 B3 63.0(3)
C1 C2 B8 112.6(3)
B3 C2 B8 61.6(3)
C1 C2 B6 62.2(2)
B3 C2 B6 115.2(3)
B8 C2 B6 114.1(3)
C1 C2 B7 112.8(3)
B3 C2 B7 114.8(3)
B8 C2 B7 63.4(3)
B6 C2 B7 61.9(2)
C1 C2 S2 114.1(2)
B3 C2 S2 114.6(3)
B8 C2 S2 121.7(3)
B6 C2 S2 117.4(3)
B7 C2 S2 122.8(3)
C4 C3 B25 113.7(3)
C4 C3 B23 59.8(3)
B25 C3 B23 106.3(3)
C4 C3 B26 65.9(3)
B25 C3 B26 64.3(3)
B23 C3 B26 113.5(3)
C4 C3 B24 108.0(3)
B25 C3 B24 59.2(3)
B23 C3 B24 57.3(3)
B26 C3 B24 113.2(3)
C4 C3 S3 127.3(3)
B25 C3 S3 112.5(3)
B23 C3 S3 126.7(3)
B26 C3 S3 115.7(3)
B24 C3 S3 116.7(3)
C3 C4 B23 61.8(3)
C3 C4 B28 111.8(3)
B23 C4 B28 62.7(3)
C3 C4 B26 59.0(3)
B23 C4 B26 109.5(3)
B28 C4 B26 110.1(3)
C3 C4 B27 107.4(3)
B23 C4 B27 113.0(3)
B28 C4 B27 63.9(3)
B26 C4 B27 57.8(3)
C3 C4 H4A 121.5
B23 C4 H4A 117.7
B28 C4 H4A 117.5
B26 C4 H4A 123.8
B27 C4 H4A 121.2
C6 C5 B14 112.0(3)
C6 C5 B15 110.9(3)
B14 C5 B15 62.0(3)
C6 C5 B13 61.6(3)
B14 C5 B13 63.6(3)
B15 C5 B13 114.5(3)
C6 C5 B16 62.5(3)
B14 C5 B16 115.2(3)
B15 C5 B16 62.3(3)
B13 C5 B16 116.2(3)
C6 C5 S4 124.6(3)
B14 C5 S4 116.4(3)
B15 C5 S4 114.4(3)
B13 C5 S4 120.7(3)
B16 C5 S4 114.9(3)
C5 C6 B17 111.9(3)
C5 C6 B18 111.6(3)
B17 C6 B18 62.5(3)
C5 C6 B13 61.7(3)
B17 C6 B13 115.7(3)
B18 C6 B13 63.3(3)
C5 C6 B16 61.5(2)
B17 C6 B16 63.3(3)
B18 C6 B16 115.1(3)
B13 C6 B16 115.4(3)
C5 C6 H6A 120.3
B17 C6 H6A 118.1
B18 C6 H6A 119.0
B13 C6 H6A 116.9
B16 C6 H6A 116.5
C12 C7 C8 118.2(4)
C12 C7 P1 120.8(3)
C8 C7 P1 120.9(3)
C9 C8 C7 121.5(4)
C9 C8 H8A 119.2
C7 C8 H8A 119.2
C10 C9 C8 118.8(4)
C10 C9 H9A 120.6
C8 C9 H9A 120.6
C9 C10 C11 121.3(4)
C9 C10 H10A 119.4
C11 C10 H10A 119.4
C10 C11 C12 119.4(4)
C10 C11 H11A 120.3
C12 C11 H11A 120.3
C7 C12 C11 120.7(4)
C7 C12 H12A 119.6
C11 C12 H12A 119.6
C18 C13 C14 121.4(3)
C18 C13 H13A 119.3
C14 C13 H13A 119.3
C15 C14 C13 119.2(4)
C15 C14 H14A 120.4
C13 C14 H14A 120.4
C14 C15 C16 120.5(4)
C14 C15 H15A 119.8
C16 C15 H15A 119.8
C15 C16 C17 120.5(4)
C15 C16 H16A 119.7
C17 C16 H16A 119.7
C16 C17 C18 119.7(4)
C16 C17 H17A 120.2
C18 C17 H17A 120.2
C13 C18 C17 118.7(4)
C13 C18 P1 120.7(3)
C17 C18 P1 120.5(3)
C24 C19 C20 120.1(4)
C24 C19 H19A 119.9
C20 C19 H19A 119.9
C21 C20 C19 120.2(4)
C21 C20 H20A 119.9
C19 C20 H20A 119.9
C20 C21 C22 120.0(4)
C20 C21 H21A 120.0
C22 C21 H21A 120.0
C21 C22 C23 120.4(4)
C21 C22 H22A 119.8
C23 C22 H22A 119.8
C22 C23 C24 119.6(4)
C22 C23 H23A 120.2
C24 C23 H23A 120.2
C19 C24 C23 119.6(3)
C19 C24 P1 122.0(3)
C23 C24 P1 118.4(3)
C2 B3 B8 59.5(3)
C2 B3 B9 106.0(3)
B8 B3 B9 60.8(3)
C2 B3 B4 104.6(3)
B8 B3 B4 110.9(3)
B9 B3 B4 62.7(3)
C2 B3 C1 57.3(2)
B8 B3 C1 106.3(3)
B9 B3 C1 106.3(3)
B4 B3 C1 57.4(2)
C2 B3 H3 124.9
B8 B3 H3 120.2
B9 B3 H3 120.8
B4 B3 H3 121.2
C1 B3 H3 125.0
C1 B4 B10 104.3(3)
C1 B4 B3 61.6(3)
B10 B4 B3 107.0(3)
C1 B4 B9 106.3(3)
B10 B4 B9 60.3(3)
B3 B4 B9 58.6(2)
C1 B4 B5 58.2(3)
B10 B4 B5 58.0(3)
B3 B4 B5 108.0(3)
B9 B4 B5 106.3(3)
C1 B4 H4 122.9
B10 B4 H4 123.5
B3 B4 H4 121.2
B9 B4 H4 122.9
B5 B4 H4 122.7
C1 B5 B10 103.9(3)
C1 B5 B6 61.1(3)
B10 B5 B6 109.3(3)
C1 B5 B11 106.8(3)
B10 B5 B11 62.6(3)
B6 B5 B11 59.5(3)
C1 B5 B4 56.8(3)
B10 B5 B4 58.8(3)
B6 B5 B4 108.0(3)
B11 B5 B4 109.0(3)
C1 B5 H5 124.6
B10 B5 H5 122.2
B6 B5 H5 120.3
B11 B5 H5 120.3
B4 B5 H5 123.1
C2 B6 B11 105.2(3)
C2 B6 B5 104.1(3)
B11 B6 B5 60.7(3)
C2 B6 C1 56.7(2)
B11 B6 C1 105.8(3)
B5 B6 C1 58.6(3)
C2 B6 B7 59.1(2)
B11 B6 B7 61.2(3)
B5 B6 B7 109.9(3)
C1 B6 B7 106.1(3)
C2 B6 H6 125.0
B11 B6 H6 122.3
B5 B6 H6 121.8
C1 B6 H6 123.9
B7 B6 H6 120.7
C2 B7 B6 59.0(2)
C2 B7 B11 102.6(3)
B6 B7 B11 58.0(2)
C2 B7 B8 57.5(2)
B6 B7 B8 106.9(3)
B11 B7 B8 106.8(3)
C2 B7 B12 101.7(3)
B6 B7 B12 104.6(3)
B11 B7 B12 58.9(3)
B8 B7 B12 59.5(3)
C2 B7 H7 126.3
B6 B7 H7 122.6
B11 B7 H7 123.3
B8 B7 H7 122.2
B12 B7 H7 124.3
C2 B8 B3 59.0(2)
C2 B8 B9 104.7(3)
B3 B8 B9 59.6(3)
C2 B8 B12 103.8(3)
B3 B8 B12 106.2(3)
B9 B8 B12 58.9(3)
C2 B8 B7 59.1(2)
B3 B8 B7 109.0(3)
B9 B8 B7 109.0(3)
B12 B8 B7 60.7(3)
C2 B8 H8 124.7
B3 B8 H8 121.6
B9 B8 H8 122.5
B12 B8 H8 123.8
B7 B8 H8 120.2
B3 B9 B12 108.3(4)
B3 B9 B8 59.6(3)
B12 B9 B8 61.6(3)
B3 B9 B10 105.3(3)
B12 B9 B10 60.3(3)
B8 B9 B10 108.2(4)
B3 B9 B4 58.7(3)
B12 B9 B4 107.0(3)
B8 B9 B4 106.8(3)
B10 B9 B4 58.0(3)
B3 B9 H9 123.4
B12 B9 H9 120.5
B8 B9 H9 121.6
B10 B9 H9 122.4
B4 B9 H9 123.3
B5 B10 B4 63.2(3)
B5 B10 B12 108.0(4)
B4 B10 B12 108.9(3)
B5 B10 B9 111.5(3)
B4 B10 B9 61.7(3)
B12 B10 B9 58.9(3)
B5 B10 B11 59.4(3)
B4 B10 B11 109.9(3)
B12 B10 B11 59.4(3)
B9 B10 B11 107.6(3)
B5 B10 H10 119.7
B4 B10 H10 118.3
B12 B10 H10 123.4
B9 B10 H10 120.6
B11 B10 H10 123.1
B6 B11 B5 59.7(3)
B6 B11 B12 108.8(3)
B5 B11 B12 107.0(4)
B6 B11 B7 60.8(3)
B5 B11 B7 108.8(3)
B12 B11 B7 61.4(3)
B6 B11 B10 105.8(3)
B5 B11 B10 58.1(3)
B12 B11 B10 59.5(3)
B7 B11 B10 108.1(3)
B6 B11 H11 122.2
B5 B11 H11 122.4
B12 B11 H11 121.1
B7 B11 H11 120.6
B10 B11 H11 123.0
B9 B12 B10 60.8(3)
B9 B12 B11 110.6(3)
B10 B12 B11 61.1(3)
B9 B12 B8 59.4(3)
B10 B12 B8 107.0(3)
B11 B12 B8 107.7(3)
B9 B12 B7 108.8(3)
B10 B12 B7 108.0(3)
B11 B12 B7 59.7(3)
B8 B12 B7 59.9(3)
B9 B12 H12 120.3
B10 B12 H12 121.8
B11 B12 H12 120.9
B8 B12 H12 122.5
B7 B12 H12 121.8
C5 B13 C6 56.7(2)
C5 B13 B19 103.9(3)
C6 B13 B19 102.9(3)
C5 B13 B14 57.4(3)
C6 B13 B14 103.3(3)
B19 B13 B14 61.2(3)
C5 B13 B18 103.8(3)
C6 B13 B18 58.3(3)
B19 B13 B18 58.4(3)
B14 B13 B18 107.4(3)
C5 B13 H13 125.6
C6 B13 H13 125.5
B19 B13 H13 123.4
B14 B13 H13 122.7
B18 B13 H13 122.4
C5 B14 B15 59.3(3)
C5 B14 B13 59.0(2)
B15 B14 B13 108.5(3)
C5 B14 B20 103.6(3)
B15 B14 B20 58.2(3)
B13 B14 B20 107.7(3)
C5 B14 B19 103.4(3)
B15 B14 B19 106.6(3)
B13 B14 B19 59.0(3)
B20 B14 B19 60.4(3)
C5 B14 H14 125.3
B15 B14 H14 122.1
B13 B14 H14 121.2
B20 B14 H14 122.9
B19 B14 H14 123.0
C5 B15 B20 106.2(3)
C5 B15 B14 58.7(3)
B20 B15 B14 62.3(3)
C5 B15 B21 104.6(3)
B20 B15 B21 61.7(3)
B14 B15 B21 111.1(4)
C5 B15 B16 59.6(3)
B20 B15 B16 109.5(4)
B14 B15 B16 110.0(3)
B21 B15 B16 58.7(3)
C5 B15 H15 124.9
B20 B15 H15 120.4
B14 B15 H15 119.3
B21 B15 H15 121.9
B16 B15 H15 121.1
C5 B16 B21 104.8(3)
C5 B16 C6 56.0(2)
B21 B16 C6 103.5(3)
C5 B16 B15 58.1(3)
B21 B16 B15 60.6(3)
C6 B16 B15 102.5(3)
C5 B16 B17 102.1(3)
B21 B16 B17 60.1(3)
C6 B16 B17 56.5(2)
B15 B16 B17 106.6(4)
C5 B16 H16 125.4
B21 B16 H16 121.8
C6 B16 H16 127.3
B15 B16 H16 122.0
B17 B16 H16 124.2
C6 B17 B22 105.4(3)
C6 B17 B18 59.7(3)
B22 B17 B18 60.0(3)
C6 B17 B21 104.8(3)
B22 B17 B21 61.1(3)
B18 B17 B21 109.2(4)
C6 B17 B16 60.1(3)
B22 B17 B16 108.1(4)
B18 B17 B16 110.2(3)
B21 B17 B16 58.2(3)
C6 B17 H17 123.3
B22 B17 H17 122.5
B18 B17 H17 119.6
B21 B17 H17 123.3
B16 B17 H17 121.2
C6 B18 B19 104.4(3)
C6 B18 B22 103.5(3)
B19 B18 B22 61.4(3)
C6 B18 B17 57.7(3)
B19 B18 B17 108.7(3)
B22 B18 B17 59.6(3)
C6 B18 B13 58.4(3)
B19 B18 B13 60.2(3)
B22 B18 B13 108.9(3)
B17 B18 B13 107.6(3)
C6 B18 H18 125.6
B19 B18 H18 121.9
B22 B18 H18 122.3
B17 B18 H18 121.6
B13 B18 H18 121.3
B18 B19 B13 61.4(3)
B18 B19 B22 59.6(3)
B13 B19 B22 108.4(3)
B18 B19 B20 107.7(3)
B13 B19 B20 107.4(3)
B22 B19 B20 59.8(3)
B18 B19 B14 108.6(4)
B13 B19 B14 59.8(3)
B22 B19 B14 107.2(3)
B20 B19 B14 59.1(3)
B18 B19 H19 121.0
B13 B19 H19 121.3
B22 B19 H19 121.9
B20 B19 H19 122.5
B14 B19 H19 122.3
B15 B20 B21 60.5(3)
B15 B20 B14 59.5(3)
B21 B20 B14 108.0(3)
B15 B20 B22 107.9(4)
B21 B20 B22 59.7(3)
B14 B20 B22 107.9(3)
B15 B20 B19 107.7(3)
B21 B20 B19 107.3(3)
B14 B20 B19 60.5(3)
B22 B20 B19 59.3(3)
B15 B20 H20 121.5
B21 B20 H20 122.6
B14 B20 H20 120.7
B22 B20 H20 122.8
B19 B20 H20 121.8
B16 B21 B15 60.7(3)
B16 B21 B17 61.6(3)
B15 B21 B17 107.8(3)
B16 B21 B22 109.0(3)
B15 B21 B22 106.3(3)
B17 B21 B22 58.8(3)
B16 B21 B20 108.0(3)
B15 B21 B20 57.9(3)
B17 B21 B20 107.0(3)
B22 B21 B20 60.3(3)
B16 B21 H21 120.3
B15 B21 H21 123.3
B17 B21 H21 121.4
B22 B21 H21 121.8
B20 B21 H21 122.8
B17 B22 B18 60.4(3)
B17 B22 B19 107.5(3)
B18 B22 B19 59.0(3)
B17 B22 B21 60.2(3)
B18 B22 B21 108.8(3)
B19 B22 B21 108.7(3)
B17 B22 B20 107.8(4)
B18 B22 B20 108.1(3)
B19 B22 B20 60.9(3)
B21 B22 B20 59.9(3)
B17 B22 H22 121.8
B18 B22 H22 121.9
B19 B22 H22 122.0
B21 B22 H22 120.8
B20 B22 H22 121.4
B24 B23 C4 111.1(4)
B24 B23 C3 62.3(3)
C4 B23 C3 58.5(3)
B24 B23 B29 64.2(3)
C4 B23 B29 106.4(4)
C3 B23 B29 109.2(4)
B24 B23 B28 112.1(4)
C4 B23 B28 59.9(3)
C3 B23 B28 107.1(4)
B29 B23 B28 58.0(3)
B24 B23 H23 116.8
C4 B23 H23 122.3
C3 B23 H23 121.6
B29 B23 H23 122.1
B28 B23 H23 122.3
B23 B24 B25 108.4(4)
B23 B24 C3 60.5(3)
B25 B24 C3 58.6(3)
B23 B24 B30 104.1(4)
B25 B24 B30 60.9(3)
C3 B24 B30 104.2(3)
B23 B24 B29 60.5(3)
B25 B24 B29 104.8(4)
C3 B24 B29 105.3(3)
B30 B24 B29 54.2(3)
B23 B24 H24 121.1
B25 B24 H24 121.8
C3 B24 H24 123.2
B30 B24 H24 125.5
B29 B24 H24 124.7
C3 B25 B24 62.2(3)
C3 B25 B30 108.1(4)
B24 B25 B30 62.5(3)
C3 B25 B26 59.2(3)
B24 B25 B26 111.4(3)
B30 B25 B26 106.4(3)
C3 B25 B31 107.2(3)
B24 B25 B31 109.5(4)
B30 B25 B31 56.5(3)
B26 B25 B31 61.1(3)
C3 B25 H25 122.4
B24 B25 H25 117.7
B30 B25 H25 122.2
B26 B25 H25 122.0
B31 B25 H25 122.6
C3 B26 B27 107.2(3)
C3 B26 B25 56.5(3)
B27 B26 B25 108.0(3)
C3 B26 C4 55.2(2)
B27 B26 C4 61.3(3)
B25 B26 C4 99.6(3)
C3 B26 B31 104.2(3)
B27 B26 B31 60.1(3)
B25 B26 B31 59.9(3)
C4 B26 B31 103.5(3)
C3 B26 H26 124.6
B27 B26 H26 119.7
B25 B26 H26 124.7
C4 B26 H26 126.3
B31 B26 H26 123.4
B32 B27 B26 109.3(3)
B32 B27 B31 58.1(3)
B26 B27 B31 61.8(3)
B32 B27 C4 102.4(3)
B26 B27 C4 60.9(3)
B31 B27 C4 104.4(3)
B32 B27 B28 57.5(3)
B26 B27 B28 105.3(4)
B31 B27 B28 101.5(3)
C4 B27 B28 54.9(3)
B32 B27 H27 123.4
B26 B27 H27 119.1
B31 B27 H27 123.6
C4 B27 H27 125.4
B28 B27 H27 127.0
B29 B28 C4 106.4(3)
B29 B28 B32 63.1(3)
C4 B28 B32 107.0(3)
B29 B28 B23 60.5(3)
C4 B28 B23 57.4(3)
B32 B28 B23 110.1(3)
B29 B28 B27 107.1(3)
C4 B28 B27 61.3(3)
B32 B28 B27 56.7(2)
B23 B28 B27 106.9(3)
B29 B28 H28 121.3
C4 B28 H28 123.1
B32 B28 H28 120.7
B23 B28 H28 122.3
B27 B28 H28 122.6
B30 B29 B28 111.0(4)
B30 B29 B23 106.5(4)
B28 B29 B23 61.5(3)
B30 B29 B32 63.6(3)
B28 B29 B32 59.6(3)
B23 B29 B32 108.2(3)
B30 B29 B24 62.3(3)
B28 B29 B24 107.7(3)
B23 B29 B24 55.3(3)
B32 B29 B24 111.8(4)
B30 B29 H29 120.1
B28 B29 H29 120.1
B23 B29 H29 123.7
B32 B29 H29 119.4
B24 B29 H29 122.1
B29 B30 B31 111.3(3)
B29 B30 B25 108.9(4)
B31 B30 B25 63.7(3)
B29 B30 B24 63.5(3)
B31 B30 B24 110.6(4)
B25 B30 B24 56.7(3)
B29 B30 B32 62.7(3)
B31 B30 B32 58.6(3)
B25 B30 B32 108.8(3)
B24 B30 B32 112.0(4)
B29 B30 H30 117.8
B31 B30 H30 120.7
B25 B30 H30 122.9
B24 B30 H30 119.6
B32 B30 H30 120.5
B30 B31 B32 64.2(3)
B30 B31 B27 108.9(4)
B32 B31 B27 58.5(3)
B30 B31 B25 59.8(3)
B32 B31 B25 110.2(4)
B27 B31 B25 105.8(3)
B30 B31 B26 107.5(4)
B32 B31 B26 106.5(3)
B27 B31 B26 58.1(3)
B25 B31 B26 59.0(3)
B30 B31 H31 120.2
B32 B31 H31 120.5
B27 B31 H31 123.3
B25 B31 H31 122.0
B26 B31 H31 123.2
B31 B32 B27 63.4(3)
B31 B32 B28 111.6(4)
B27 B32 B28 65.8(3)
B31 B32 B29 102.7(4)
B27 B32 B29 109.7(4)
B28 B32 B29 57.3(3)
B31 B32 B30 57.2(3)
B27 B32 B30 107.4(4)
B28 B32 B30 101.1(4)
B29 B32 B30 53.8(3)
B31 B32 H32 120.6
B27 B32 H32 117.3
B28 B32 H32 122.0
B29 B32 H32 126.1
B30 B32 H32 126.9

loop_
_geom_bond_atom_site_label_1
_geom_bond_atom_site_label_2
_geom_bond_distance
O1W H1X 0.8500
O1W H1Y 0.8499
Ru1 S4 2.1838(12)
Ru1 S3 2.1871(11)
Ru1 S2 2.2070(10)
Ru1 O1 2.292(3)
Ru1 P1 2.3778(10)
S2 C2 1.781(4)
S3 C3 1.810(4)
S4 C5 1.813(4)
P1 C24 1.813(3)
P1 C18 1.821(4)
P1 C7 1.830(4)
O1 C1 1.410(4)
C1 C2 1.644(5)
C1 B4 1.669(6)
C1 B5 1.696(6)
C1 B6 1.739(6)
C1 B3 1.741(6)
C2 B3 1.686(6)
C2 B8 1.695(6)
C2 B6 1.721(6)
C2 B7 1.724(6)
C3 C4 1.603(5)
C3 B25 1.625(6)
C3 B23 1.657(6)
C3 B26 1.674(7)
C3 B24 1.685(6)
C4 B23 1.625(6)
C4 B28 1.669(6)
C4 B26 1.783(6)
C4 B27 1.790(7)
C4 H4A 1.1000
C5 C6 1.624(6)
C5 B14 1.681(6)
C5 B15 1.692(6)
C5 B13 1.710(6)
C5 B16 1.720(6)
C6 B17 1.671(6)
C6 B18 1.707(6)
C6 B13 1.708(6)
C6 B16 1.737(6)
C6 H6A 1.1000
C7 C12 1.370(5)
C7 C8 1.380(5)
C8 C9 1.376(5)
C8 H8A 0.9300
C9 C10 1.356(6)
C9 H9A 0.9300
C10 C11 1.366(6)
C10 H10A 0.9300
C11 C12 1.381(5)
C11 H11A 0.9300
C12 H12A 0.9300
C13 C18 1.374(5)
C13 C14 1.378(6)
C13 H13A 0.9300
C14 C15 1.366(5)
C14 H14A 0.9300
C15 C16 1.366(5)
C15 H15A 0.9300
C16 C17 1.378(5)
C16 H16A 0.9300
C17 C18 1.389(5)
C17 H17A 0.9300
C19 C24 1.368(5)
C19 C20 1.394(5)
C19 H19A 0.9300
C20 C21 1.352(5)
C20 H20A 0.9300
C21 C22 1.377(6)
C21 H21A 0.9300
C22 C23 1.379(5)
C22 H22A 0.9300
C23 C24 1.386(5)
C23 H23A 0.9300
B3 B8 1.730(6)
B3 B9 1.730(6)
B3 B4 1.733(7)
B3 H3 1.1001
B4 B10 1.733(7)
B4 B9 1.801(6)
B4 B5 1.809(7)
B4 H4 1.1001
B5 B10 1.717(6)
B5 B6 1.723(7)
B5 B11 1.741(6)
B5 H5 1.1000
B6 B11 1.720(6)
B6 B7 1.771(6)
B6 H6 1.0998
B7 B11 1.779(7)
B7 B8 1.797(7)
B7 B12 1.810(7)
B7 H7 1.0999
B8 B9 1.751(7)
B8 B12 1.789(6)
B8 H8 1.1001
B9 B12 1.741(7)
B9 B10 1.776(7)
B9 H9 1.1002
B10 B12 1.767(7)
B10 B11 1.797(7)
B10 H10 1.1000
B11 B12 1.765(7)
B11 H11 1.1000
B12 H12 1.1000
B13 B19 1.772(6)
B13 B14 1.786(7)
B13 B18 1.792(7)
B13 H13 1.1000
B14 B15 1.738(7)
B14 B20 1.787(6)
B14 B19 1.813(7)
B14 H14 1.1000
B15 B20 1.716(7)
B15 B21 1.763(6)
B15 B16 1.766(7)
B15 H15 1.0999
B16 B21 1.730(7)
B16 B17 1.791(7)
B16 H16 1.1001
B17 B22 1.739(7)
B17 B18 1.754(7)
B17 B21 1.765(7)
B17 H17 1.1000
B18 B19 1.738(7)
B18 B22 1.748(7)
B18 H18 1.1000
B19 B22 1.780(7)
B19 B20 1.809(7)
B19 H19 1.1001
B20 B21 1.784(7)
B20 B22 1.790(7)
B20 H20 1.1000
B21 B22 1.780(7)
B21 H21 1.1001
B22 H22 1.1000
B23 B24 1.602(7)
B23 B29 1.696(7)
B23 B28 1.714(7)
B23 H23 1.1000
B24 B25 1.636(7)
B24 B30 1.736(7)
B24 B29 1.754(7)
B24 H24 1.1000
B25 B30 1.710(7)
B25 B26 1.757(7)
B25 B31 1.773(7)
B25 H25 1.0999
B26 B27 1.727(7)
B26 B31 1.793(7)
B26 H26 1.1000
B27 B32 1.679(6)
B27 B31 1.762(6)
B27 B28 1.832(7)
B27 H27 1.1001
B28 B29 1.652(7)
B28 B32 1.695(7)
B28 H28 1.1001
B29 B30 1.590(8)
B29 B32 1.751(7)
B29 H29 1.1001
B30 B31 1.649(7)
B30 B32 1.765(7)
B30 H30 1.1000
B31 B32 1.673(7)
B31 H31 1.1000
B32 H32 1.0999

loop_
_geom_torsion_atom_site_label_1
_geom_torsion_atom_site_label_2
_geom_torsion_atom_site_label_3
_geom_torsion_atom_site_label_4
_geom_torsion
S4 Ru1 S2 C2 -91.05(14)
S3 Ru1 S2 C2 103.93(15)
O1 Ru1 S2 C2 9.60(16)
P1 Ru1 S2 C2 -174.02(14)
S4 Ru1 S3 C3 106.29(16)
S2 Ru1 S3 C3 -88.39(17)
O1 Ru1 S3 C3 1.69(17)
P1 Ru1 S3 C3 -172.32(16)
S3 Ru1 S4 C5 -75.21(15)
S2 Ru1 S4 C5 118.55(15)
O1 Ru1 S4 C5 26.01(16)
P1 Ru1 S4 C5 -156.47(15)
S4 Ru1 P1 C24 83.30(14)
S3 Ru1 P1 C24 -33.51(14)
S2 Ru1 P1 C24 -158.13(14)
O1 Ru1 P1 C24 -120.9(7)
S4 Ru1 P1 C18 -36.69(13)
S3 Ru1 P1 C18 -153.50(13)
S2 Ru1 P1 C18 81.88(13)
O1 Ru1 P1 C18 119.2(7)
S4 Ru1 P1 C7 -155.69(13)
S3 Ru1 P1 C7 87.49(13)
S2 Ru1 P1 C7 -37.13(13)
O1 Ru1 P1 C7 0.1(7)
S4 Ru1 O1 C1 107.4(2)
S3 Ru1 O1 C1 -134.9(2)
S2 Ru1 O1 C1 -10.8(2)
P1 Ru1 O1 C1 -48.1(8)
Ru1 O1 C1 C2 8.2(4)
Ru1 O1 C1 B4 148.0(3)
Ru1 O1 C1 B5 -134.8(3)
Ru1 O1 C1 B6 -63.4(3)
Ru1 O1 C1 B3 77.4(3)
O1 C1 C2 B3 106.6(4)
B4 C1 C2 B3 -36.7(3)
B5 C1 C2 B3 -106.1(3)
B6 C1 C2 B3 -144.0(3)
O1 C1 C2 B8 144.3(3)
B4 C1 C2 B8 1.0(4)
B5 C1 C2 B8 -68.4(4)
B6 C1 C2 B8 -106.3(3)
B3 C1 C2 B8 37.7(3)
O1 C1 C2 B6 -109.4(4)
B4 C1 C2 B6 107.3(3)
B5 C1 C2 B6 38.0(3)
B3 C1 C2 B6 144.0(3)
O1 C1 C2 B7 -146.2(3)
B4 C1 C2 B7 70.5(4)
B5 C1 C2 B7 1.1(4)
B6 C1 C2 B7 -36.8(3)
B3 C1 C2 B7 107.2(3)
O1 C1 C2 S2 0.1(5)
B4 C1 C2 S2 -143.2(3)
B5 C1 C2 S2 147.5(3)
B6 C1 C2 S2 109.5(3)
B3 C1 C2 S2 -106.5(3)
Ru1 S2 C2 C1 -8.3(3)
Ru1 S2 C2 B3 -78.4(3)
Ru1 S2 C2 B8 -148.9(3)
Ru1 S2 C2 B6 61.5(3)
Ru1 S2 C2 B7 134.2(3)
Ru1 S3 C3 C4 36.4(4)
Ru1 S3 C3 B25 -174.0(2)
Ru1 S3 C3 B23 -40.8(4)
Ru1 S3 C3 B26 114.7(3)
Ru1 S3 C3 B24 -108.4(3)
B25 C3 C4 B23 95.6(4)
B26 C3 C4 B23 140.0(3)
B24 C3 C4 B23 32.1(3)
S3 C3 C4 B23 -115.1(4)
B25 C3 C4 B28 56.6(5)
B23 C3 C4 B28 -39.0(3)
B26 C3 C4 B28 101.0(4)
B24 C3 C4 B28 -6.9(5)
S3 C3 C4 B28 -154.2(3)
B25 C3 C4 B26 -44.4(3)
B23 C3 C4 B26 -140.0(3)
B24 C3 C4 B26 -107.9(4)
S3 C3 C4 B26 104.9(4)
B25 C3 C4 B27 -11.6(4)
B23 C3 C4 B27 -107.2(4)
B26 C3 C4 B27 32.8(3)
B24 C3 C4 B27 -75.1(4)
S3 C3 C4 B27 137.7(3)
Ru1 S4 C5 C6 -5.9(4)
Ru1 S4 C5 B14 -154.3(2)
Ru1 S4 C5 B15 136.2(3)
Ru1 S4 C5 B13 -80.7(3)
Ru1 S4 C5 B16 66.8(3)
B14 C5 C6 B17 -68.2(4)
B15 C5 C6 B17 -0.9(5)
B13 C5 C6 B17 -108.3(4)
B16 C5 C6 B17 39.7(3)
S4 C5 C6 B17 142.3(3)
B14 C5 C6 B18 -0.2(4)
B15 C5 C6 B18 67.0(4)
B13 C5 C6 B18 -40.3(3)
B16 C5 C6 B18 107.7(4)
S4 C5 C6 B18 -149.7(3)
B14 C5 C6 B13 40.2(3)
B15 C5 C6 B13 107.4(3)
B16 C5 C6 B13 148.0(3)
S4 C5 C6 B13 -109.4(3)
B14 C5 C6 B16 -107.9(3)
B15 C5 C6 B16 -40.6(3)
B13 C5 C6 B16 -148.0(3)
S4 C5 C6 B16 102.6(4)
C24 P1 C7 C12 -105.1(3)
C18 P1 C7 C12 6.0(3)
Ru1 P1 C7 C12 131.2(3)
C24 P1 C7 C8 77.4(3)
C18 P1 C7 C8 -171.6(3)
Ru1 P1 C7 C8 -46.4(3)
C12 C7 C8 C9 3.9(6)
P1 C7 C8 C9 -178.5(3)
C7 C8 C9 C10 -3.2(6)
C8 C9 C10 C11 0.2(6)
C9 C10 C11 C12 1.9(7)
C8 C7 C12 C11 -1.6(6)
P1 C7 C12 C11 -179.2(3)
C10 C11 C12 C7 -1.2(6)
C18 C13 C14 C15 -0.9(6)
C13 C14 C15 C16 0.3(6)
C14 C15 C16 C17 0.4(6)
C15 C16 C17 C18 -0.5(6)
C14 C13 C18 C17 0.8(6)
C14 C13 C18 P1 -176.6(3)
C16 C17 C18 C13 -0.1(6)
C16 C17 C18 P1 177.3(3)
C24 P1 C18 C13 -164.8(3)
C7 P1 C18 C13 82.2(3)
Ru1 P1 C18 C13 -40.9(4)
C24 P1 C18 C17 17.8(4)
C7 P1 C18 C17 -95.1(3)
Ru1 P1 C18 C17 141.8(3)
C24 C19 C20 C21 -1.5(7)
C19 C20 C21 C22 0.6(7)
C20 C21 C22 C23 1.1(7)
C21 C22 C23 C24 -2.0(7)
C20 C19 C24 C23 0.6(6)
C20 C19 C24 P1 -177.6(3)
C22 C23 C24 C19 1.1(6)
C22 C23 C24 P1 179.4(3)
C18 P1 C24 C19 -118.0(3)
C7 P1 C24 C19 -7.4(4)
Ru1 P1 C24 C19 116.2(3)
C18 P1 C24 C23 63.8(3)
C7 P1 C24 C23 174.4(3)
Ru1 P1 C24 C23 -62.0(3)
C1 C2 B3 B8 140.0(3)
B6 C2 B3 B8 105.0(3)
B7 C2 B3 B8 35.9(3)
S2 C2 B3 B8 -114.2(3)
C1 C2 B3 B9 99.3(3)
B8 C2 B3 B9 -40.7(3)
B6 C2 B3 B9 64.3(4)
B7 C2 B3 B9 -4.8(4)
S2 C2 B3 B9 -154.9(3)
C1 C2 B3 B4 34.1(3)
B8 C2 B3 B4 -105.9(3)
B6 C2 B3 B4 -0.9(4)
B7 C2 B3 B4 -70.1(4)
S2 C2 B3 B4 139.9(3)
B8 C2 B3 C1 -140.0(3)
B6 C2 B3 C1 -35.0(3)
B7 C2 B3 C1 -104.2(3)
S2 C2 B3 C1 105.8(3)
O1 C1 B3 C2 -110.2(3)
B4 C1 B3 C2 139.9(3)
B5 C1 B3 C2 99.2(3)
B6 C1 B3 C2 33.5(3)
O1 C1 B3 B8 -145.4(3)
C2 C1 B3 B8 -35.2(3)
B4 C1 B3 B8 104.7(3)
B5 C1 B3 B8 64.0(4)
B6 C1 B3 B8 -1.6(4)
O1 C1 B3 B9 151.0(3)
C2 C1 B3 B9 -98.8(3)
B4 C1 B3 B9 41.1(3)
B5 C1 B3 B9 0.4(5)
B6 C1 B3 B9 -65.3(4)
O1 C1 B3 B4 109.9(4)
C2 C1 B3 B4 -139.9(3)
B5 C1 B3 B4 -40.7(3)
B6 C1 B3 B4 -106.3(3)
O1 C1 B4 B10 150.7(3)
C2 C1 B4 B10 -65.7(4)
B5 C1 B4 B10 36.6(3)
B6 C1 B4 B10 0.4(4)
B3 C1 B4 B10 -101.9(3)
O1 C1 B4 B3 -107.4(4)
C2 C1 B4 B3 36.1(3)
B5 C1 B4 B3 138.5(3)
B6 C1 B4 B3 102.3(3)
O1 C1 B4 B9 -146.5(3)
C2 C1 B4 B9 -3.0(4)
B5 C1 B4 B9 99.4(3)
B6 C1 B4 B9 63.2(4)
B3 C1 B4 B9 -39.1(3)
O1 C1 B4 B5 114.1(4)
C2 C1 B4 B5 -102.4(3)
B6 C1 B4 B5 -36.2(3)
B3 C1 B4 B5 -138.5(3)
C2 B3 B4 C1 -34.1(3)
B8 B3 B4 C1 -96.5(4)
B9 B3 B4 C1 -134.8(3)
C2 B3 B4 B10 63.3(4)
B8 B3 B4 B10 0.9(5)
B9 B3 B4 B10 -37.4(3)
C1 B3 B4 B10 97.4(4)
C2 B3 B4 B9 100.7(3)
B8 B3 B4 B9 38.3(3)
C1 B3 B4 B9 134.8(3)
C2 B3 B4 B5 2.2(4)
B8 B3 B4 B5 -60.2(4)
B9 B3 B4 B5 -98.5(3)
C1 B3 B4 B5 36.3(3)
O1 C1 B5 B10 -147.1(4)
C2 C1 B5 B10 66.3(4)
B4 C1 B5 B10 -36.9(3)
B6 C1 B5 B10 104.6(4)
B3 C1 B5 B10 2.1(5)
O1 C1 B5 B6 108.2(4)
C2 C1 B5 B6 -38.3(3)
B4 C1 B5 B6 -141.6(3)
B3 C1 B5 B6 -102.6(3)
O1 C1 B5 B11 147.8(4)
C2 C1 B5 B11 1.2(4)
B4 C1 B5 B11 -102.0(4)
B6 C1 B5 B11 39.5(3)
B3 C1 B5 B11 -63.0(4)
O1 C1 B5 B4 -110.2(4)
C2 C1 B5 B4 103.2(3)
B6 C1 B5 B4 141.6(3)
B3 C1 B5 B4 39.0(3)
B10 B4 B5 C1 -137.0(4)
B3 B4 B5 C1 -37.8(3)
B9 B4 B5 C1 -99.3(3)
C1 B4 B5 B10 137.0(4)
B3 B4 B5 B10 99.2(4)
B9 B4 B5 B10 37.7(3)
C1 B4 B5 B6 34.9(3)
B10 B4 B5 B6 -102.1(4)
B3 B4 B5 B6 -2.8(4)
B9 B4 B5 B6 -64.4(4)
C1 B4 B5 B11 98.1(3)
B10 B4 B5 B11 -38.9(3)
B3 B4 B5 B11 60.3(4)
B9 B4 B5 B11 -1.3(4)
C1 C2 B6 B11 -99.2(3)
B3 C2 B6 B11 -63.9(4)
B8 C2 B6 B11 4.7(4)
B7 C2 B6 B11 42.0(3)
S2 C2 B6 B11 156.5(3)
C1 C2 B6 B5 -36.2(3)
B3 C2 B6 B5 -0.8(4)
B8 C2 B6 B5 67.7(4)
B7 C2 B6 B5 105.0(3)
S2 C2 B6 B5 -140.5(3)
B3 C2 B6 C1 35.4(3)
B8 C2 B6 C1 103.9(3)
B7 C2 B6 C1 141.2(3)
S2 C2 B6 C1 -104.3(3)
C1 C2 B6 B7 -141.2(3)
B3 C2 B6 B7 -105.8(3)
B8 C2 B6 B7 -37.3(3)
S2 C2 B6 B7 114.5(3)
C1 B5 B6 C2 35.3(3)
B10 B5 B6 C2 -60.2(4)
B11 B5 B6 C2 -99.7(3)
B4 B5 B6 C2 2.2(4)
C1 B5 B6 B11 135.0(3)
B10 B5 B6 B11 39.5(3)
B4 B5 B6 B11 101.9(3)
B10 B5 B6 C1 -95.6(4)
B11 B5 B6 C1 -135.0(3)
B4 B5 B6 C1 -33.1(3)
C1 B5 B6 B7 97.2(3)
B10 B5 B6 B7 1.6(5)
B11 B5 B6 B7 -37.8(3)
B4 B5 B6 B7 64.1(4)
O1 C1 B6 C2 110.0(3)
B4 C1 B6 C2 -99.8(3)
B5 C1 B6 C2 -137.9(3)
B3 C1 B6 C2 -33.0(3)
O1 C1 B6 B11 -152.0(3)
C2 C1 B6 B11 98.0(3)
B4 C1 B6 B11 -1.8(4)
B5 C1 B6 B11 -39.8(3)
B3 C1 B6 B11 65.0(4)
O1 C1 B6 B5 -112.1(4)
C2 C1 B6 B5 137.9(3)
B4 C1 B6 B5 38.1(3)
B3 C1 B6 B5 104.9(3)
O1 C1 B6 B7 144.0(3)
C2 C1 B6 B7 34.0(3)
B4 C1 B6 B7 -65.8(4)
B5 C1 B6 B7 -103.8(3)
B3 C1 B6 B7 1.0(4)
C1 C2 B7 B6 37.0(3)
B3 C2 B7 B6 106.6(4)
B8 C2 B7 B6 141.8(3)
S2 C2 B7 B6 -106.0(3)
C1 C2 B7 B11 -2.8(4)
B3 C2 B7 B11 66.9(4)
B8 C2 B7 B11 102.0(4)
B6 C2 B7 B11 -39.8(3)
S2 C2 B7 B11 -145.8(3)
C1 C2 B7 B8 -104.9(3)
B3 C2 B7 B8 -35.2(3)
B6 C2 B7 B8 -141.8(3)
S2 C2 B7 B8 112.1(3)
C1 C2 B7 B12 -63.2(4)
B3 C2 B7 B12 6.5(4)
B8 C2 B7 B12 41.6(3)
B6 C2 B7 B12 -100.2(3)
S2 C2 B7 B12 153.8(3)
B11 B6 B7 C2 -132.6(4)
B5 B6 B7 C2 -94.9(4)
C1 B6 B7 C2 -33.1(3)
C2 B6 B7 B11 132.6(4)
B5 B6 B7 B11 37.6(3)
C1 B6 B7 B11 99.5(3)
C2 B6 B7 B8 33.0(3)
B11 B6 B7 B8 -99.5(4)
B5 B6 B7 B8 -61.9(4)
C1 B6 B7 B8 0.0(4)
C2 B6 B7 B12 95.0(3)
B11 B6 B7 B12 -37.5(3)
B5 B6 B7 B12 0.1(4)
C1 B6 B7 B12 62.0(4)
C1 C2 B8 B3 -38.3(3)
B6 C2 B8 B3 -106.8(4)
B7 C2 B8 B3 -143.5(3)
S2 C2 B8 B3 102.8(3)
C1 C2 B8 B9 1.5(4)
B3 C2 B8 B9 39.8(3)
B6 C2 B8 B9 -67.0(4)
B7 C2 B8 B9 -103.7(3)
S2 C2 B8 B9 142.6(3)
C1 C2 B8 B12 62.5(4)
B3 C2 B8 B12 100.8(4)
B6 C2 B8 B12 -6.0(4)
B7 C2 B8 B12 -42.7(3)
S2 C2 B8 B12 -156.4(3)
C1 C2 B8 B7 105.1(3)
B3 C2 B8 B7 143.5(3)
B6 C2 B8 B7 36.7(3)
S2 C2 B8 B7 -113.7(3)
B9 B3 B8 C2 134.1(3)
B4 B3 B8 C2 95.0(4)
C1 B3 B8 C2 34.3(3)
C2 B3 B8 B9 -134.1(3)
B4 B3 B8 B9 -39.1(3)
C1 B3 B8 B9 -99.8(3)
C2 B3 B8 B12 -96.6(3)
B9 B3 B8 B12 37.5(3)
B4 B3 B8 B12 -1.6(5)
C1 B3 B8 B12 -62.3(4)
C2 B3 B8 B7 -32.7(3)
B9 B3 B8 B7 101.4(4)
B4 B3 B8 B7 62.3(4)
C1 B3 B8 B7 1.6(4)
B6 B7 B8 C2 -33.6(3)
B11 B7 B8 C2 -94.5(3)
B12 B7 B8 C2 -130.9(3)
C2 B7 B8 B3 32.6(3)
B6 B7 B8 B3 -1.0(4)
B11 B7 B8 B3 -61.8(4)
B12 B7 B8 B3 -98.3(4)
C2 B7 B8 B9 96.1(3)
B6 B7 B8 B9 62.4(4)
B11 B7 B8 B9 1.6(4)
B12 B7 B8 B9 -34.9(3)
C2 B7 B8 B12 130.9(3)
B6 B7 B8 B12 97.3(3)
B11 B7 B8 B12 36.5(3)
C2 B3 B9 B12 0.8(4)
B8 B3 B9 B12 -39.3(3)
B4 B3 B9 B12 99.2(4)
C1 B3 B9 B12 60.7(4)
C2 B3 B9 B8 40.1(3)
B4 B3 B9 B8 138.5(4)
C1 B3 B9 B8 99.9(4)
C2 B3 B9 B10 -62.4(4)
B8 B3 B9 B10 -102.5(4)
B4 B3 B9 B10 36.0(3)
C1 B3 B9 B10 -2.5(4)
C2 B3 B9 B4 -98.4(4)
B8 B3 B9 B4 -138.5(4)
C1 B3 B9 B4 -38.5(3)
C2 B8 B9 B3 -39.5(3)
B12 B8 B9 B3 -137.0(3)
B7 B8 B9 B3 -101.4(3)
C2 B8 B9 B12 97.4(3)
B3 B8 B9 B12 137.0(3)
B7 B8 B9 B12 35.6(3)
C2 B8 B9 B10 57.9(4)
B3 B8 B9 B10 97.4(4)
B12 B8 B9 B10 -39.6(3)
B7 B8 B9 B10 -4.0(4)
C2 B8 B9 B4 -3.2(4)
B3 B8 B9 B4 36.3(3)
B12 B8 B9 B4 -100.6(3)
B7 B8 B9 B4 -65.1(4)
C1 B4 B9 B3 40.6(3)
B10 B4 B9 B3 138.0(4)
B5 B4 B9 B3 101.4(4)
C1 B4 B9 B12 -60.9(4)
B10 B4 B9 B12 36.6(3)
B3 B4 B9 B12 -101.5(4)
B5 B4 B9 B12 0.0(4)
C1 B4 B9 B8 3.9(4)
B10 B4 B9 B8 101.3(4)
B3 B4 B9 B8 -36.7(3)
B5 B4 B9 B8 64.7(4)
C1 B4 B9 B10 -97.5(4)
B3 B4 B9 B10 -138.0(4)
B5 B4 B9 B10 -36.6(3)
C1 B5 B10 B4 36.0(3)
B6 B5 B10 B4 99.8(4)
B11 B5 B10 B4 138.0(3)
C1 B5 B10 B12 -66.6(4)
B6 B5 B10 B12 -2.7(5)
B11 B5 B10 B12 35.4(3)
B4 B5 B10 B12 -102.6(4)
C1 B5 B10 B9 -3.7(5)
B6 B5 B10 B9 60.1(5)
B11 B5 B10 B9 98.3(4)
B4 B5 B10 B9 -39.7(3)
C1 B5 B10 B11 -102.0(3)
B6 B5 B10 B11 -38.1(3)
B4 B5 B10 B11 -138.0(3)
C1 B4 B10 B5 -36.7(3)
B3 B4 B10 B5 -100.9(4)
B9 B4 B10 B5 -137.5(4)
C1 B4 B10 B12 64.4(4)
B3 B4 B10 B12 0.2(5)
B9 B4 B10 B12 -36.4(3)
B5 B4 B10 B12 101.1(4)
C1 B4 B10 B9 100.8(3)
B3 B4 B10 B9 36.6(3)
B5 B4 B10 B9 137.5(4)
C1 B4 B10 B11 1.0(4)
B3 B4 B10 B11 -63.1(4)
B9 B4 B10 B11 -99.8(4)
B5 B4 B10 B11 37.8(3)
B3 B9 B10 B5 4.0(5)
B12 B9 B10 B5 -98.6(4)
B8 B9 B10 B5 -58.5(4)
B4 B9 B10 B5 40.4(3)
B3 B9 B10 B4 -36.3(3)
B12 B9 B10 B4 -139.0(3)
B8 B9 B10 B4 -98.8(3)
B3 B9 B10 B12 102.7(4)
B8 B9 B10 B12 40.2(3)
B4 B9 B10 B12 139.0(3)
B3 B9 B10 B11 67.3(4)
B12 B9 B10 B11 -35.4(3)
B8 B9 B10 B11 4.8(4)
B4 B9 B10 B11 103.6(3)
C2 B6 B11 B5 97.9(4)
C1 B6 B11 B5 38.8(3)
B7 B6 B11 B5 138.9(4)
C2 B6 B11 B12 -1.2(5)
B5 B6 B11 B12 -99.2(4)
C1 B6 B11 B12 -60.3(4)
B7 B6 B11 B12 39.7(3)
C2 B6 B11 B7 -40.9(3)
B5 B6 B11 B7 -138.9(4)
C1 B6 B11 B7 -100.0(3)
C2 B6 B11 B10 61.3(4)
B5 B6 B11 B10 -36.6(3)
C1 B6 B11 B10 2.2(4)
B7 B6 B11 B10 102.2(4)
C1 B5 B11 B6 -40.3(3)
B10 B5 B11 B6 -137.5(4)
B4 B5 B11 B6 -100.2(4)
C1 B5 B11 B12 62.0(4)
B10 B5 B11 B12 -35.2(3)
B6 B5 B11 B12 102.2(4)
B4 B5 B11 B12 2.1(4)
C1 B5 B11 B7 -2.9(5)
B10 B5 B11 B7 -100.1(4)
B6 B5 B11 B7 37.3(3)
B4 B5 B11 B7 -62.8(4)
C1 B5 B11 B10 97.2(4)
B6 B5 B11 B10 137.5(4)
B4 B5 B11 B10 37.3(3)
C2 B7 B11 B6 40.3(3)
B8 B7 B11 B6 99.8(3)
B12 B7 B11 B6 136.5(4)
C2 B7 B11 B5 3.4(4)
B6 B7 B11 B5 -36.9(3)
B8 B7 B11 B5 62.9(4)
B12 B7 B11 B5 99.6(4)
C2 B7 B11 B12 -96.2(3)
B6 B7 B11 B12 -136.5(4)
B8 B7 B11 B12 -36.7(3)
C2 B7 B11 B10 -58.1(4)
B6 B7 B11 B10 -98.4(4)
B8 B7 B11 B10 1.4(4)
B12 B7 B11 B10 38.1(3)
B5 B10 B11 B6 37.4(3)
B4 B10 B11 B6 -2.1(4)
B12 B10 B11 B6 -102.8(3)
B9 B10 B11 B6 -67.7(4)
B4 B10 B11 B5 -39.5(3)
B12 B10 B11 B5 -140.2(3)
B9 B10 B11 B5 -105.0(3)
B5 B10 B11 B12 140.2(3)
B4 B10 B11 B12 100.7(4)
B9 B10 B11 B12 35.2(3)
B5 B10 B11 B7 101.2(3)
B4 B10 B11 B7 61.7(4)
B12 B10 B11 B7 -39.0(3)
B9 B10 B11 B7 -3.8(4)
B3 B9 B12 B10 -97.5(4)
B8 B9 B12 B10 -135.9(3)
B4 B9 B12 B10 -35.6(3)
B3 B9 B12 B11 -60.6(4)
B8 B9 B12 B11 -99.0(3)
B10 B9 B12 B11 36.9(3)
B4 B9 B12 B11 1.3(4)
B3 B9 B12 B8 38.3(3)
B10 B9 B12 B8 135.9(3)
B4 B9 B12 B8 100.3(3)
B3 B9 B12 B7 3.1(4)
B8 B9 B12 B7 -35.2(3)
B10 B9 B12 B7 100.6(3)
B4 B9 B12 B7 65.1(4)
B5 B10 B12 B9 104.7(4)
B4 B10 B12 B9 37.6(3)
B11 B10 B12 B9 140.1(3)
B5 B10 B12 B11 -35.4(3)
B4 B10 B12 B11 -102.5(4)
B9 B10 B12 B11 -140.1(3)
B5 B10 B12 B8 65.9(4)
B4 B10 B12 B8 -1.2(4)
B9 B10 B12 B8 -38.8(3)
B11 B10 B12 B8 101.3(3)
B5 B10 B12 B7 2.8(4)
B4 B10 B12 B7 -64.3(4)
B9 B10 B12 B7 -101.9(3)
B11 B10 B12 B7 38.2(3)
B6 B11 B12 B9 61.0(4)
B5 B11 B12 B9 -2.1(4)
B7 B11 B12 B9 100.4(4)
B10 B11 B12 B9 -36.7(3)
B6 B11 B12 B10 97.7(4)
B5 B11 B12 B10 34.6(3)
B7 B11 B12 B10 137.1(3)
B6 B11 B12 B8 -2.3(5)
B5 B11 B12 B8 -65.4(4)
B7 B11 B12 B8 37.1(3)
B10 B11 B12 B8 -100.0(4)
B6 B11 B12 B7 -39.4(3)
B5 B11 B12 B7 -102.5(3)
B10 B11 B12 B7 -137.1(3)
C2 B8 B12 B9 -99.0(3)
B3 B8 B12 B9 -37.8(3)
B7 B8 B12 B9 -140.9(3)
C2 B8 B12 B10 -59.5(4)
B3 B8 B12 B10 1.7(4)
B9 B8 B12 B10 39.5(3)
B7 B8 B12 B10 -101.4(3)
C2 B8 B12 B11 4.8(4)
B3 B8 B12 B11 66.1(4)
B9 B8 B12 B11 103.9(4)
B7 B8 B12 B11 -37.0(3)
C2 B8 B12 B7 41.9(3)
B3 B8 B12 B7 103.1(3)
B9 B8 B12 B7 140.9(3)
C2 B7 B12 B9 -5.6(4)
B6 B7 B12 B9 -66.2(4)
B11 B7 B12 B9 -103.3(4)
B8 B7 B12 B9 35.0(3)
C2 B7 B12 B10 58.9(4)
B6 B7 B12 B10 -1.7(4)
B11 B7 B12 B10 -38.8(3)
B8 B7 B12 B10 99.5(3)
C2 B7 B12 B11 97.8(3)
B6 B7 B12 B11 37.1(3)
B8 B7 B12 B11 138.4(3)
C2 B7 B12 B8 -40.6(3)
B6 B7 B12 B8 -101.3(3)
B11 B7 B12 B8 -138.4(3)
B14 C5 B13 C6 -138.1(3)
B15 C5 B13 C6 -101.4(4)
B16 C5 B13 C6 -31.6(3)
S4 C5 B13 C6 115.5(3)
C6 C5 B13 B19 96.4(3)
B14 C5 B13 B19 -41.7(3)
B15 C5 B13 B19 -5.0(5)
B16 C5 B13 B19 64.8(4)
S4 C5 B13 B19 -148.1(3)
C6 C5 B13 B14 138.1(3)
B15 C5 B13 B14 36.7(3)
B16 C5 B13 B14 106.5(4)
S4 C5 B13 B14 -106.4(3)
C6 C5 B13 B18 36.1(3)
B14 C5 B13 B18 -102.0(3)
B15 C5 B13 B18 -65.3(4)
B16 C5 B13 B18 4.5(5)
S4 C5 B13 B18 151.6(3)
B17 C6 B13 C5 102.2(4)
B18 C6 B13 C5 137.7(3)
B16 C6 B13 C5 31.0(3)
C5 C6 B13 B19 -98.4(3)
B17 C6 B13 B19 3.8(4)
B18 C6 B13 B19 39.3(3)
B16 C6 B13 B19 -67.3(4)
C5 C6 B13 B14 -35.3(3)
B17 C6 B13 B14 66.9(4)
B18 C6 B13 B14 102.4(3)
B16 C6 B13 B14 -4.3(4)
C5 C6 B13 B18 -137.7(3)
B17 C6 B13 B18 -35.5(3)
B16 C6 B13 B18 -106.7(4)
C6 C5 B14 B15 102.7(3)
B13 C5 B14 B15 142.0(3)
B16 C5 B14 B15 33.8(3)
S4 C5 B14 B15 -105.0(3)
C6 C5 B14 B13 -39.3(3)
B15 C5 B14 B13 -142.0(3)
B16 C5 B14 B13 -108.2(4)
S4 C5 B14 B13 113.0(3)
C6 C5 B14 B20 63.4(4)
B15 C5 B14 B20 -39.3(3)
B13 C5 B14 B20 102.7(3)
B16 C5 B14 B20 -5.5(5)
S4 C5 B14 B20 -144.3(3)
C6 C5 B14 B19 1.2(4)
B15 C5 B14 B19 -101.6(3)
B13 C5 B14 B19 40.4(3)
B16 C5 B14 B19 -67.7(4)
S4 C5 B14 B19 153.4(3)
C6 B13 B14 C5 35.0(3)
B19 B13 B14 C5 132.6(3)
B18 B13 B14 C5 95.5(3)
C5 B13 B14 B15 -33.9(3)
C6 B13 B14 B15 1.1(4)
B19 B13 B14 B15 98.6(4)
B18 B13 B14 B15 61.6(4)
C5 B13 B14 B20 -95.5(3)
C6 B13 B14 B20 -60.5(4)
B19 B13 B14 B20 37.0(3)
B18 B13 B14 B20 0.0(4)
C5 B13 B14 B19 -132.6(3)
C6 B13 B14 B19 -97.6(3)
B18 B13 B14 B19 -37.0(3)
C6 C5 B15 B20 -62.7(4)
B14 C5 B15 B20 41.9(3)
B13 C5 B15 B20 4.6(5)
B16 C5 B15 B20 -103.4(4)
S4 C5 B15 B20 150.1(3)
C6 C5 B15 B14 -104.6(4)
B13 C5 B15 B14 -37.3(3)
B16 C5 B15 B14 -145.3(4)
S4 C5 B15 B14 108.2(3)
C6 C5 B15 B21 1.5(4)
B14 C5 B15 B21 106.1(4)
B13 C5 B15 B21 68.8(4)
B16 C5 B15 B21 -39.2(3)
S4 C5 B15 B21 -145.7(3)
C6 C5 B15 B16 40.7(3)
B14 C5 B15 B16 145.3(4)
B13 C5 B15 B16 108.0(4)
S4 C5 B15 B16 -106.5(3)
B13 B14 B15 C5 33.8(3)
B20 B14 B15 C5 133.6(4)
B19 B14 B15 C5 95.9(4)
C5 B14 B15 B20 -133.6(4)
B13 B14 B15 B20 -99.8(4)
B19 B14 B15 B20 -37.7(3)
C5 B14 B15 B21 -94.7(4)
B13 B14 B15 B21 -60.9(4)
B20 B14 B15 B21 38.9(3)
B19 B14 B15 B21 1.3(5)
C5 B14 B15 B16 -31.5(3)
B13 B14 B15 B16 2.3(4)
B20 B14 B15 B16 102.1(4)
B19 B14 B15 B16 64.4(4)
C6 C5 B16 B21 -96.4(4)
B14 C5 B16 B21 6.4(5)
B15 C5 B16 B21 40.1(3)
B13 C5 B16 B21 -65.1(4)
S4 C5 B16 B21 145.9(3)
B14 C5 B16 C6 102.8(4)
B15 C5 B16 C6 136.6(3)
B13 C5 B16 C6 31.3(3)
S4 C5 B16 C6 -117.7(3)
C6 C5 B16 B15 -136.6(3)
B14 C5 B16 B15 -33.7(3)
B13 C5 B16 B15 -105.3(4)
S4 C5 B16 B15 105.7(3)
C6 C5 B16 B17 -34.5(3)
B14 C5 B16 B17 68.4(4)
B15 C5 B16 B17 102.1(4)
B13 C5 B16 B17 -3.2(5)
S4 C5 B16 B17 -152.1(3)
B17 C6 B16 C5 -138.5(4)
B18 C6 B16 C5 -102.1(4)
B13 C6 B16 C5 -31.1(3)
C5 C6 B16 B21 99.0(4)
B17 C6 B16 B21 -39.5(3)
B18 C6 B16 B21 -3.1(5)
B13 C6 B16 B21 67.9(4)
C5 C6 B16 B15 36.7(3)
B17 C6 B16 B15 -101.8(4)
B18 C6 B16 B15 -65.4(4)
B13 C6 B16 B15 5.6(4)
C5 C6 B16 B17 138.5(4)
B18 C6 B16 B17 36.4(4)
B13 C6 B16 B17 107.4(4)
B20 B15 B16 C5 97.8(3)
B14 B15 B16 C5 31.2(3)
B21 B15 B16 C5 134.3(3)
C5 B15 B16 B21 -134.3(3)
B20 B15 B16 B21 -36.5(3)
B14 B15 B16 B21 -103.1(4)
C5 B15 B16 C6 -35.7(3)
B20 B15 B16 C6 62.1(4)
B14 B15 B16 C6 -4.6(4)
B21 B15 B16 C6 98.6(3)
C5 B15 B16 B17 -94.1(3)
B20 B15 B16 B17 3.7(4)
B14 B15 B16 B17 -63.0(4)
B21 B15 B16 B17 40.2(3)
C5 C6 B17 B22 63.4(4)
B18 C6 B17 B22 -40.5(3)
B13 C6 B17 B22 -4.7(5)
B16 C6 B17 B22 102.3(4)
C5 C6 B17 B18 103.8(4)
B13 C6 B17 B18 35.8(3)
B16 C6 B17 B18 142.7(4)
C5 C6 B17 B21 -0.1(4)
B18 C6 B17 B21 -103.9(4)
B13 C6 B17 B21 -68.1(4)
B16 C6 B17 B21 38.8(3)
C5 C6 B17 B16 -38.9(3)
B18 C6 B17 B16 -142.7(4)
B13 C6 B17 B16 -106.9(4)
C5 B16 B17 C6 34.2(3)
B21 B16 B17 C6 134.5(4)
B15 B16 B17 C6 94.2(3)
C5 B16 B17 B22 -63.5(4)
B21 B16 B17 B22 36.8(3)
C6 B16 B17 B22 -97.8(4)
B15 B16 B17 B22 -3.6(4)
C5 B16 B17 B18 0.4(5)
B21 B16 B17 B18 100.7(4)
C6 B16 B17 B18 -33.8(3)
B15 B16 B17 B18 60.3(4)
C5 B16 B17 B21 -100.3(4)
C6 B16 B17 B21 -134.5(4)
B15 B16 B17 B21 -40.4(3)
C5 C6 B18 B19 -1.0(4)
B17 C6 B18 B19 103.3(3)
B13 C6 B18 B19 -40.6(3)
B16 C6 B18 B19 66.6(4)
C5 C6 B18 B22 -64.4(4)
B17 C6 B18 B22 39.8(3)
B13 C6 B18 B22 -104.0(4)
B16 C6 B18 B22 3.1(5)
C5 C6 B18 B17 -104.3(4)
B13 C6 B18 B17 -143.9(4)
B16 C6 B18 B17 -36.7(4)
C5 C6 B18 B13 39.6(3)
B17 C6 B18 B13 143.9(4)
B16 C6 B18 B13 107.2(4)
B22 B17 B18 C6 133.8(4)
B21 B17 B18 C6 96.2(4)
B16 B17 B18 C6 34.0(3)
C6 B17 B18 B19 -95.5(4)
B22 B17 B18 B19 38.3(3)
B21 B17 B18 B19 0.7(5)
B16 B17 B18 B19 -61.5(4)
C6 B17 B18 B22 -133.8(4)
B21 B17 B18 B22 -37.5(3)
B16 B17 B18 B22 -99.8(4)
C6 B17 B18 B13 -31.8(3)
B22 B17 B18 B13 102.0(4)
B21 B17 B18 B13 64.5(4)
B16 B17 B18 B13 2.2(5)
C5 B13 B18 C6 -35.4(3)
B19 B13 B18 C6 -133.5(3)
B14 B13 B18 C6 -95.1(3)
C5 B13 B18 B19 98.1(3)
C6 B13 B18 B19 133.5(3)
B14 B13 B18 B19 38.3(3)
C5 B13 B18 B22 59.2(4)
C6 B13 B18 B22 94.6(4)
B19 B13 B18 B22 -38.9(3)
B14 B13 B18 B22 -0.6(4)
C5 B13 B18 B17 -3.9(4)
C6 B13 B18 B17 31.5(3)
B19 B13 B18 B17 -101.9(4)
B14 B13 B18 B17 -63.6(4)
C6 B18 B19 B13 39.6(3)
B22 B18 B19 B13 137.4(3)
B17 B18 B19 B13 100.0(4)
C6 B18 B19 B22 -97.8(3)
B17 B18 B19 B22 -37.5(3)
B13 B18 B19 B22 -137.4(3)
C6 B18 B19 B20 -60.9(4)
B22 B18 B19 B20 36.9(3)
B17 B18 B19 B20 -0.6(4)
B13 B18 B19 B20 -100.5(4)
C6 B18 B19 B14 1.6(4)
B22 B18 B19 B14 99.4(4)
B17 B18 B19 B14 62.0(4)
B13 B18 B19 B14 -38.0(3)
C5 B13 B19 B18 -97.8(3)
C6 B13 B19 B18 -39.3(3)
B14 B13 B19 B18 -137.5(3)
C5 B13 B19 B22 -59.8(4)
C6 B13 B19 B22 -1.4(4)
B14 B13 B19 B22 -99.6(4)
B18 B13 B19 B22 37.9(3)
C5 B13 B19 B20 3.4(4)
C6 B13 B19 B20 61.8(4)
B14 B13 B19 B20 -36.4(3)
B18 B13 B19 B20 101.1(4)
C5 B13 B19 B14 39.8(3)
C6 B13 B19 B14 98.2(3)
B18 B13 B19 B14 137.5(3)
C5 B14 B19 B18 -1.7(4)
B15 B14 B19 B18 -63.3(4)
B13 B14 B19 B18 38.7(3)
B20 B14 B19 B18 -100.0(4)
C5 B14 B19 B13 -40.5(3)
B15 B14 B19 B13 -102.0(4)
B20 B14 B19 B13 -138.7(4)
C5 B14 B19 B22 61.2(4)
B15 B14 B19 B22 -0.3(4)
B13 B14 B19 B22 101.6(4)
B20 B14 B19 B22 -37.1(3)
C5 B14 B19 B20 98.3(3)
B15 B14 B19 B20 36.7(3)
B13 B14 B19 B20 138.7(4)
C5 B15 B20 B21 98.1(4)
B14 B15 B20 B21 138.2(4)
B16 B15 B20 B21 35.2(3)
C5 B15 B20 B14 -40.1(3)
B21 B15 B20 B14 -138.2(4)
B16 B15 B20 B14 -103.0(4)
C5 B15 B20 B22 60.5(4)
B14 B15 B20 B22 100.6(4)
B21 B15 B20 B22 -37.6(3)
B16 B15 B20 B22 -2.4(4)
C5 B15 B20 B19 -2.1(4)
B14 B15 B20 B19 38.0(3)
B21 B15 B20 B19 -100.2(4)
B16 B15 B20 B19 -65.0(4)
C5 B14 B20 B15 39.8(3)
B13 B14 B20 B15 101.2(4)
B19 B14 B20 B15 137.6(4)
C5 B14 B20 B21 2.3(4)
B15 B14 B20 B21 -37.5(3)
B13 B14 B20 B21 63.7(4)
B19 B14 B20 B21 100.1(4)
C5 B14 B20 B22 -60.8(4)
B15 B14 B20 B22 -100.7(4)
B13 B14 B20 B22 0.6(4)
B19 B14 B20 B22 37.0(3)
C5 B14 B20 B19 -97.8(4)
B15 B14 B20 B19 -137.6(4)
B13 B14 B20 B19 -36.4(3)
B18 B19 B20 B15 63.9(4)
B13 B19 B20 B15 -0.8(4)
B22 B19 B20 B15 100.7(4)
B14 B19 B20 B15 -37.5(3)
B18 B19 B20 B21 0.2(4)
B13 B19 B20 B21 -64.6(4)
B22 B19 B20 B21 37.0(3)
B14 B19 B20 B21 -101.3(4)
B18 B19 B20 B14 101.5(4)
B13 B19 B20 B14 36.7(3)
B22 B19 B20 B14 138.2(4)
B18 B19 B20 B22 -36.8(3)
B13 B19 B20 B22 -101.5(4)
B14 B19 B20 B22 -138.2(4)
C5 B16 B21 B15 -38.9(3)
C6 B16 B21 B15 -96.9(3)
B17 B16 B21 B15 -134.5(3)
C5 B16 B21 B17 95.6(3)
C6 B16 B21 B17 37.7(3)
B15 B16 B21 B17 134.5(3)
C5 B16 B21 B22 59.6(4)
C6 B16 B21 B22 1.7(4)
B15 B16 B21 B22 98.5(4)
B17 B16 B21 B22 -36.0(3)
C5 B16 B21 B20 -4.4(4)
C6 B16 B21 B20 -62.3(4)
B15 B16 B21 B20 34.5(3)
B17 B16 B21 B20 -100.0(4)
C5 B15 B21 B16 39.6(3)
B20 B15 B21 B16 140.5(4)
B14 B15 B21 B16 101.3(4)
C5 B15 B21 B17 -1.6(4)
B20 B15 B21 B17 99.3(4)
B14 B15 B21 B17 60.1(5)
B16 B15 B21 B17 -41.2(3)
C5 B15 B21 B22 -63.3(4)
B20 B15 B21 B22 37.5(3)
B14 B15 B21 B22 -1.7(5)
B16 B15 B21 B22 -102.9(4)
C5 B15 B21 B20 -100.8(3)
B14 B15 B21 B20 -39.2(3)
B16 B15 B21 B20 -140.5(4)
C6 B17 B21 B16 -39.7(3)
B22 B17 B21 B16 -139.4(3)
B18 B17 B21 B16 -102.3(4)
C6 B17 B21 B15 1.0(5)
B22 B17 B21 B15 -98.6(4)
B18 B17 B21 B15 -61.5(4)
B16 B17 B21 B15 40.8(3)
C6 B17 B21 B22 99.7(4)
B18 B17 B21 B22 37.1(3)
B16 B17 B21 B22 139.4(3)
C6 B17 B21 B20 62.0(4)
B22 B17 B21 B20 -37.7(3)
B18 B17 B21 B20 -0.6(4)
B16 B17 B21 B20 101.7(4)
B15 B20 B21 B16 -35.7(3)
B14 B20 B21 B16 1.4(4)
B22 B20 B21 B16 102.0(4)
B19 B20 B21 B16 65.2(4)
B14 B20 B21 B15 37.1(3)
B22 B20 B21 B15 137.7(3)
B19 B20 B21 B15 100.9(3)
B15 B20 B21 B17 -100.7(4)
B14 B20 B21 B17 -63.6(4)
B22 B20 B21 B17 37.0(3)
B19 B20 B21 B17 0.2(4)
B15 B20 B21 B22 -137.7(3)
B14 B20 B21 B22 -100.6(4)
B19 B20 B21 B22 -36.8(3)
C6 B17 B22 B18 40.3(3)
B21 B17 B22 B18 138.9(3)
B16 B17 B22 B18 103.3(4)
C6 B17 B22 B19 3.4(4)
B18 B17 B22 B19 -36.9(3)
B21 B17 B22 B19 102.0(4)
B16 B17 B22 B19 66.4(4)
C6 B17 B22 B21 -98.6(3)
B18 B17 B22 B21 -138.9(3)
B16 B17 B22 B21 -35.6(3)
C6 B17 B22 B20 -60.9(4)
B18 B17 B22 B20 -101.2(4)
B21 B17 B22 B20 37.7(3)
B16 B17 B22 B20 2.2(4)
C6 B18 B22 B17 -38.9(3)
B19 B18 B22 B17 -138.1(4)
B13 B18 B22 B17 -99.7(4)
C6 B18 B22 B19 99.2(4)
B17 B18 B22 B19 138.1(4)
B13 B18 B22 B19 38.4(3)
C6 B18 B22 B21 -1.8(4)
B19 B18 B22 B21 -101.0(4)
B17 B18 B22 B21 37.1(3)
B13 B18 B22 B21 -62.7(4)
C6 B18 B22 B20 61.7(4)
B19 B18 B22 B20 -37.4(3)
B17 B18 B22 B20 100.6(4)
B13 B18 B22 B20 0.9(5)
B18 B19 B22 B17 37.5(3)
B13 B19 B22 B17 -1.2(5)
B20 B19 B22 B17 -101.1(4)
B14 B19 B22 B17 -64.3(4)
B13 B19 B22 B18 -38.8(3)
B20 B19 B22 B18 -138.6(4)
B14 B19 B22 B18 -101.9(4)
B18 B19 B22 B21 101.2(4)
B13 B19 B22 B21 62.4(4)
B20 B19 B22 B21 -37.4(3)
B14 B19 B22 B21 -0.7(5)
B18 B19 B22 B20 138.6(4)
B13 B19 B22 B20 99.8(4)
B14 B19 B22 B20 36.7(3)
B16 B21 B22 B17 37.3(3)
B15 B21 B22 B17 101.3(4)
B20 B21 B22 B17 137.7(3)
B16 B21 B22 B18 0.1(5)
B15 B21 B22 B18 64.1(4)
B17 B21 B22 B18 -37.1(3)
B20 B21 B22 B18 100.5(4)
B16 B21 B22 B19 -62.6(4)
B15 B21 B22 B19 1.4(5)
B17 B21 B22 B19 -99.8(4)
B20 B21 B22 B19 37.8(3)
B16 B21 B22 B20 -100.4(4)
B15 B21 B22 B20 -36.4(3)
B17 B21 B22 B20 -137.7(3)
B15 B20 B22 B17 0.1(4)
B21 B20 B22 B17 -37.8(3)
B14 B20 B22 B17 62.9(4)
B19 B20 B22 B17 100.5(4)
B15 B20 B22 B18 -63.7(4)
B21 B20 B22 B18 -101.7(4)
B14 B20 B22 B18 -0.9(5)
B19 B20 B22 B18 36.6(3)
B15 B20 B22 B19 -100.4(3)
B21 B20 B22 B19 -138.3(3)
B14 B20 B22 B19 -37.5(3)
B15 B20 B22 B21 38.0(3)
B14 B20 B22 B21 100.8(4)
B19 B20 B22 B21 138.3(3)
C3 C4 B23 B24 -34.8(3)
B28 C4 B23 B24 104.1(4)
B26 C4 B23 B24 1.0(5)
B27 C4 B23 B24 63.4(5)
B28 C4 B23 C3 138.8(3)
B26 C4 B23 C3 35.7(3)
B27 C4 B23 C3 98.1(3)
C3 C4 B23 B29 -102.8(4)
B28 C4 B23 B29 36.0(3)
B26 C4 B23 B29 -67.1(4)
B27 C4 B23 B29 -4.7(4)
C3 C4 B23 B28 -138.8(3)
B26 C4 B23 B28 -103.1(4)
B27 C4 B23 B28 -40.7(3)
C4 C3 B23 B24 143.1(4)
B25 C3 B23 B24 34.7(4)
B26 C3 B23 B24 103.3(4)
S3 C3 B23 B24 -100.7(4)
B25 C3 B23 C4 -108.3(4)
B26 C3 B23 C4 -39.7(3)
B24 C3 B23 C4 -143.1(4)
S3 C3 B23 C4 116.2(4)
C4 C3 B23 B29 97.8(4)
B25 C3 B23 B29 -10.5(5)
B26 C3 B23 B29 58.1(4)
B24 C3 B23 B29 -45.2(3)
S3 C3 B23 B29 -146.0(3)
C4 C3 B23 B28 36.6(3)
B25 C3 B23 B28 -71.8(4)
B26 C3 B23 B28 -3.2(4)
B24 C3 B23 B28 -106.5(4)
S3 C3 B23 B28 152.8(3)
C4 B23 B24 B25 -1.6(5)
C3 B23 B24 B25 -34.9(3)
B29 B23 B24 B25 96.9(4)
B28 B23 B24 B25 63.3(5)
C4 B23 B24 C3 33.3(3)
B29 B23 B24 C3 131.9(4)
B28 B23 B24 C3 98.3(4)
C4 B23 B24 B30 -65.2(4)
C3 B23 B24 B30 -98.5(4)
B29 B23 B24 B30 33.4(3)
B28 B23 B24 B30 -0.2(5)
C4 B23 B24 B29 -98.6(4)
C3 B23 B24 B29 -131.9(4)
B28 B23 B24 B29 -33.6(4)
C4 C3 B24 B23 -33.1(4)
B25 C3 B24 B23 -140.4(4)
B26 C3 B24 B23 -103.9(4)
S3 C3 B24 B23 118.1(4)
C4 C3 B24 B25 107.3(4)
B23 C3 B24 B25 140.4(4)
B26 C3 B24 B25 36.5(4)
S3 C3 B24 B25 -101.4(3)
C4 C3 B24 B30 65.3(4)
B25 C3 B24 B30 -42.0(3)
B23 C3 B24 B30 98.4(4)
B26 C3 B24 B30 -5.5(5)
S3 C3 B24 B30 -143.5(3)
C4 C3 B24 B29 9.1(5)
B25 C3 B24 B29 -98.2(4)
B23 C3 B24 B29 42.2(4)
B26 C3 B24 B29 -61.7(4)
S3 C3 B24 B29 160.3(3)
C4 C3 B25 B24 -97.5(4)
B23 C3 B25 B24 -33.9(3)
B26 C3 B25 B24 -142.6(4)
S3 C3 B25 B24 108.6(3)
C4 C3 B25 B30 -53.6(5)
B23 C3 B25 B30 10.0(5)
B26 C3 B25 B30 -98.7(4)
B24 C3 B25 B30 43.9(3)
S3 C3 B25 B30 152.5(3)
C4 C3 B25 B26 45.1(3)
B23 C3 B25 B26 108.7(4)
B24 C3 B25 B26 142.6(4)
S3 C3 B25 B26 -108.8(3)
C4 C3 B25 B31 5.9(5)
B23 C3 B25 B31 69.5(4)
B26 C3 B25 B31 -39.2(3)
B24 C3 B25 B31 103.4(4)
S3 C3 B25 B31 -148.0(3)
B23 B24 B25 C3 35.7(3)
B30 B24 B25 C3 132.0(3)
B29 B24 B25 C3 99.1(3)
B23 B24 B25 B30 -96.3(4)
C3 B24 B25 B30 -132.0(3)
B29 B24 B25 B30 -32.9(3)
B23 B24 B25 B26 1.7(5)
C3 B24 B25 B26 -34.1(3)
B30 B24 B25 B26 98.0(4)
B29 B24 B25 B26 65.0(4)
B23 B24 B25 B31 -64.0(4)
C3 B24 B25 B31 -99.7(4)
B30 B24 B25 B31 32.3(3)
B29 B24 B25 B31 -0.6(4)
C4 C3 B26 B27 -34.1(3)
B25 C3 B26 B27 100.6(4)
B23 C3 B26 B27 3.1(4)
B24 C3 B26 B27 66.0(4)
S3 C3 B26 B27 -155.6(3)
C4 C3 B26 B25 -134.7(3)
B23 C3 B26 B25 -97.5(4)
B24 C3 B26 B25 -34.6(3)
S3 C3 B26 B25 103.8(3)
B25 C3 B26 C4 134.7(3)
B23 C3 B26 C4 37.2(3)
B24 C3 B26 C4 100.1(4)
S3 C3 B26 C4 -121.5(3)
C4 C3 B26 B31 -96.7(3)
B25 C3 B26 B31 38.0(3)
B23 C3 B26 B31 -59.5(4)
B24 C3 B26 B31 3.4(4)
S3 C3 B26 B31 141.8(3)
B24 B25 B26 C3 35.2(3)
B30 B25 B26 C3 101.6(4)
B31 B25 B26 C3 136.4(4)
C3 B25 B26 B27 -99.1(4)
B24 B25 B26 B27 -63.8(5)
B30 B25 B26 B27 2.5(5)
B31 B25 B26 B27 37.3(3)
C3 B25 B26 C4 -36.3(3)
B24 B25 B26 C4 -1.0(4)
B30 B25 B26 C4 65.3(4)
B31 B25 B26 C4 100.1(3)
C3 B25 B26 B31 -136.4(4)
B24 B25 B26 B31 -101.1(4)
B30 B25 B26 B31 -34.8(3)
B23 C4 B26 C3 -36.9(3)
B28 C4 B26 C3 -104.0(3)
B27 C4 B26 C3 -142.3(3)
C3 C4 B26 B27 142.3(3)
B23 C4 B26 B27 105.4(4)
B28 C4 B26 B27 38.3(3)
C3 C4 B26 B25 36.9(3)
B23 C4 B26 B25 0.0(4)
B28 C4 B26 B25 -67.1(4)
B27 C4 B26 B25 -105.4(3)
C3 C4 B26 B31 98.1(3)
B23 C4 B26 B31 61.2(4)
B28 C4 B26 B31 -5.9(4)
B27 C4 B26 B31 -44.3(3)
C3 B26 B27 B32 -62.1(4)
B25 B26 B27 B32 -2.6(5)
C4 B26 B27 B32 -93.8(4)
B31 B26 B27 B32 34.7(3)
C3 B26 B27 B31 -96.8(4)
B25 B26 B27 B31 -37.3(3)
C4 B26 B27 B31 -128.5(3)
C3 B26 B27 C4 31.7(3)
B25 B26 B27 C4 91.2(4)
B31 B26 B27 C4 128.5(3)
C3 B26 B27 B28 -1.7(4)
B25 B26 B27 B28 57.8(4)
C4 B26 B27 B28 -33.4(3)
B31 B26 B27 B28 95.1(3)
C3 C4 B27 B32 72.1(4)
B23 C4 B27 B32 6.0(4)
B28 C4 B27 B32 -34.2(3)
B26 C4 B27 B32 105.3(3)
C3 C4 B27 B26 -33.3(3)
B23 C4 B27 B26 -99.3(4)
B28 C4 B27 B26 -139.6(3)
C3 C4 B27 B31 12.2(4)
B23 C4 B27 B31 -53.9(4)
B28 C4 B27 B31 -94.1(3)
B26 C4 B27 B31 45.5(3)
C3 C4 B27 B28 106.3(3)
B23 C4 B27 B28 40.2(3)
B26 C4 B27 B28 139.6(3)
C3 C4 B28 B29 1.5(5)
B23 C4 B28 B29 -37.1(4)
B26 C4 B28 B29 65.1(4)
B27 C4 B28 B29 100.9(4)
C3 C4 B28 B32 -64.7(4)
B23 C4 B28 B32 -103.3(4)
B26 C4 B28 B32 -1.1(4)
B27 C4 B28 B32 34.7(3)
C3 C4 B28 B23 38.7(3)
B26 C4 B28 B23 102.2(4)
B27 C4 B28 B23 138.0(3)
C3 C4 B28 B27 -99.4(4)
B23 C4 B28 B27 -138.0(3)
B26 C4 B28 B27 -35.8(3)
B24 B23 B28 B29 36.0(4)
C4 B23 B28 B29 138.3(4)
C3 B23 B28 B29 102.4(4)
B24 B23 B28 C4 -102.3(4)
C3 B23 B28 C4 -35.9(3)
B29 B23 B28 C4 -138.3(4)
B24 B23 B28 B32 -4.5(5)
C4 B23 B28 B32 97.8(4)
C3 B23 B28 B32 61.9(4)
B29 B23 B28 B32 -40.5(3)
B24 B23 B28 B27 -64.5(4)
C4 B23 B28 B27 37.8(3)
C3 B23 B28 B27 1.9(4)
B29 B23 B28 B27 -100.5(4)
B32 B27 B28 B29 39.7(3)
B26 B27 B28 B29 -63.7(4)
B31 B27 B28 B29 0.0(4)
C4 B27 B28 B29 -99.7(4)
B32 B27 B28 C4 139.4(4)
B26 B27 B28 C4 36.0(3)
B31 B27 B28 C4 99.7(3)
B26 B27 B28 B32 -103.4(4)
B31 B27 B28 B32 -39.7(3)
C4 B27 B28 B32 -139.4(4)
B32 B27 B28 B23 103.3(4)
B26 B27 B28 B23 -0.1(4)
B31 B27 B28 B23 63.6(4)
C4 B27 B28 B23 -36.1(3)
C4 B28 B29 B30 -62.2(5)
B32 B28 B29 B30 38.9(4)
B23 B28 B29 B30 -97.9(4)
B27 B28 B29 B30 2.1(5)
C4 B28 B29 B23 35.8(3)
B32 B28 B29 B23 136.9(4)
B27 B28 B29 B23 100.0(4)
C4 B28 B29 B32 -101.1(4)
B23 B28 B29 B32 -136.9(4)
B27 B28 B29 B32 -36.8(3)
C4 B28 B29 B24 4.3(5)
B32 B28 B29 B24 105.4(4)
B23 B28 B29 B24 -31.5(3)
B27 B28 B29 B24 68.6(4)
B24 B23 B29 B30 -37.4(4)
C4 B23 B29 B30 68.5(4)
C3 B23 B29 B30 6.8(5)
B28 B23 B29 B30 105.4(4)
B24 B23 B29 B28 -142.8(4)
C4 B23 B29 B28 -36.9(3)
C3 B23 B29 B28 -98.5(4)
B24 B23 B29 B32 -104.4(4)
C4 B23 B29 B32 1.5(4)
C3 B23 B29 B32 -60.1(4)
B28 B23 B29 B32 38.4(3)
C4 B23 B29 B24 105.9(4)
C3 B23 B29 B24 44.2(3)
B28 B23 B29 B24 142.8(4)
B23 B24 B29 B30 138.9(4)
B25 B24 B29 B30 35.8(3)
C3 B24 B29 B30 96.7(4)
B23 B24 B29 B28 33.9(4)
B25 B24 B29 B28 -69.1(4)
C3 B24 B29 B28 -8.3(5)
B30 B24 B29 B28 -104.9(4)
B25 B24 B29 B23 -103.1(4)
C3 B24 B29 B23 -42.2(3)
B30 B24 B29 B23 -138.9(4)
B23 B24 B29 B32 97.6(4)
B25 B24 B29 B32 -5.5(4)
C3 B24 B29 B32 55.4(4)
B30 B24 B29 B32 -41.3(3)
B28 B29 B30 B31 -3.6(5)
B23 B29 B30 B31 -68.9(5)
B32 B29 B30 B31 33.7(3)
B24 B29 B30 B31 -103.2(4)
B28 B29 B30 B25 64.7(5)
B23 B29 B30 B25 -0.6(5)
B32 B29 B30 B25 102.0(4)
B24 B29 B30 B25 -34.9(3)
B28 B29 B30 B24 99.6(4)
B23 B29 B30 B24 34.3(3)
B32 B29 B30 B24 136.9(3)
B28 B29 B30 B32 -37.3(4)
B23 B29 B30 B32 -102.5(4)
B24 B29 B30 B32 -136.9(3)
C3 B25 B30 B29 -6.0(5)
B24 B25 B30 B29 37.8(4)
B26 B25 B30 B29 -68.2(5)
B31 B25 B30 B29 -105.0(4)
C3 B25 B30 B31 99.1(4)
B24 B25 B30 B31 142.8(4)
B26 B25 B30 B31 36.8(3)
C3 B25 B30 B24 -43.8(3)
B26 B25 B30 B24 -106.0(4)
B31 B25 B30 B24 -142.8(4)
C3 B25 B30 B32 60.7(5)
B24 B25 B30 B32 104.4(4)
B26 B25 B30 B32 -1.6(5)
B31 B25 B30 B32 -38.4(3)
B23 B24 B30 B29 -36.2(4)
B25 B24 B30 B29 -139.6(4)
C3 B24 B30 B29 -98.8(4)
B23 B24 B30 B31 68.1(5)
B25 B24 B30 B31 -35.4(4)
C3 B24 B30 B31 5.5(5)
B29 B24 B30 B31 104.3(4)
B23 B24 B30 B25 103.4(4)
C3 B24 B30 B25 40.8(3)
B29 B24 B30 B25 139.6(4)
B23 B24 B30 B32 4.7(5)
B25 B24 B30 B32 -98.7(4)
C3 B24 B30 B32 -57.8(5)
B29 B24 B30 B32 40.9(3)
B29 B30 B31 B32 -35.3(4)
B25 B30 B31 B32 -136.5(4)
B24 B30 B31 B32 -103.8(4)
B29 B30 B31 B27 3.5(5)
B25 B30 B31 B27 -97.7(4)
B24 B30 B31 B27 -65.0(4)
B32 B30 B31 B27 38.8(3)
B29 B30 B31 B25 101.2(4)
B24 B30 B31 B25 32.7(3)
B32 B30 B31 B25 136.5(4)
B29 B30 B31 B26 65.0(4)
B25 B30 B31 B26 -36.2(3)
B24 B30 B31 B26 -3.6(5)
B32 B30 B31 B26 100.3(4)
B32 B27 B31 B30 -41.4(4)
B26 B27 B31 B30 99.3(4)
C4 B27 B31 B30 54.3(4)
B28 B27 B31 B30 -2.0(4)
B26 B27 B31 B32 140.7(4)
C4 B27 B31 B32 95.8(4)
B28 B27 B31 B32 39.4(3)
B32 B27 B31 B25 -104.4(4)
B26 B27 B31 B25 36.4(3)
C4 B27 B31 B25 -8.6(4)
B28 B27 B31 B25 -65.0(4)
B32 B27 B31 B26 -140.7(4)
C4 B27 B31 B26 -44.9(3)
B28 B27 B31 B26 -101.3(4)
C3 B25 B31 B30 -100.6(4)
B24 B25 B31 B30 -34.7(3)
B26 B25 B31 B30 -138.9(4)
C3 B25 B31 B32 -59.2(4)
B24 B25 B31 B32 6.7(5)
B30 B25 B31 B32 41.4(3)
B26 B25 B31 B32 -97.6(4)
C3 B25 B31 B27 2.4(5)
B24 B25 B31 B27 68.3(4)
B30 B25 B31 B27 103.0(4)
B26 B25 B31 B27 -35.9(3)
C3 B25 B31 B26 38.3(3)
B24 B25 B31 B26 104.3(4)
B30 B25 B31 B26 138.9(4)
C3 B26 B31 B30 0.2(4)
B27 B26 B31 B30 -101.7(4)
B25 B26 B31 B30 36.6(3)
C4 B26 B31 B30 -56.8(4)
C3 B26 B31 B32 67.7(4)
B27 B26 B31 B32 -34.2(3)
B25 B26 B31 B32 104.1(4)
C4 B26 B31 B32 10.7(4)
C3 B26 B31 B27 101.9(4)
B25 B26 B31 B27 138.3(4)
C4 B26 B31 B27 44.9(3)
C3 B26 B31 B25 -36.4(3)
B27 B26 B31 B25 -138.3(4)
C4 B26 B31 B25 -93.4(3)
B30 B31 B32 B27 135.9(4)
B25 B31 B32 B27 96.5(4)
B26 B31 B32 B27 34.1(3)
B30 B31 B32 B28 89.6(4)
B27 B31 B32 B28 -46.3(3)
B25 B31 B32 B28 50.2(4)
B26 B31 B32 B28 -12.2(5)
B30 B31 B32 B29 30.0(3)
B27 B31 B32 B29 -105.9(4)
B25 B31 B32 B29 -9.4(4)
B26 B31 B32 B29 -71.8(4)
B27 B31 B32 B30 -135.9(4)
B25 B31 B32 B30 -39.4(3)
B26 B31 B32 B30 -101.8(4)
B26 B27 B32 B31 -36.2(4)
C4 B27 B32 B31 -99.4(3)
B28 B27 B32 B31 -132.5(4)
B26 B27 B32 B28 96.2(4)
B31 B27 B32 B28 132.5(4)
C4 B27 B32 B28 33.0(3)
B26 B27 B32 B29 58.5(5)
B31 B27 B32 B29 94.7(4)
C4 B27 B32 B29 -4.7(4)
B28 B27 B32 B29 -37.8(3)
B26 B27 B32 B30 1.6(5)
B31 B27 B32 B30 37.8(3)
C4 B27 B32 B30 -61.6(4)
B28 B27 B32 B30 -94.7(4)
B29 B28 B32 B31 -91.6(4)
C4 B28 B32 B31 8.5(5)
B23 B28 B32 B31 -52.3(5)
B27 B28 B32 B31 45.2(3)
B29 B28 B32 B27 -136.8(4)
C4 B28 B32 B27 -36.7(3)
B23 B28 B32 B27 -97.4(4)
C4 B28 B32 B29 100.1(4)
B23 B28 B32 B29 39.3(3)
B27 B28 B32 B29 136.8(4)
B29 B28 B32 B30 -32.6(3)
C4 B28 B32 B30 67.5(4)
B23 B28 B32 B30 6.7(4)
B27 B28 B32 B30 104.2(4)
B30 B29 B32 B31 -31.5(3)
B28 B29 B32 B31 107.6(4)
B23 B29 B32 B31 68.4(4)
B24 B29 B32 B31 9.3(4)
B30 B29 B32 B27 -97.5(4)
B28 B29 B32 B27 41.6(3)
B23 B29 B32 B27 2.3(5)
B24 B29 B32 B27 -56.8(4)
B30 B29 B32 B28 -139.1(4)
B23 B29 B32 B28 -39.3(3)
B24 B29 B32 B28 -98.3(4)
B28 B29 B32 B30 139.1(4)
B23 B29 B32 B30 99.8(4)
B24 B29 B32 B30 40.7(3)
B29 B30 B32 B31 142.7(4)
B25 B30 B32 B31 40.7(4)
B24 B30 B32 B31 101.5(4)
B29 B30 B32 B27 102.1(4)
B31 B30 B32 B27 -40.7(3)
B25 B30 B32 B27 0.0(5)
B24 B30 B32 B27 60.8(5)
B29 B30 B32 B28 34.2(3)
B31 B30 B32 B28 -108.6(4)
B25 B30 B32 B28 -67.9(4)
B24 B30 B32 B28 -7.1(5)
B31 B30 B32 B29 -142.7(4)
B25 B30 B32 B29 -102.0(4)
B24 B30 B32 B29 -41.3(3)
